data_7707556
loop_
_publ_author_name
'Alshamrani, Abdullah Fahad A.'
'Santoro, Orlando'
'Prior, Timothy J.'
'Alamri, Mohammed A.'
'Stasiuk, Graeme J.'
'Elsegood, Mark R. J.'
'Redshaw, Carl'

_publ_section_title
;
 Scandium calix[<i>n</i>]arenes (<i>n</i> = 4, 6, 8): structural,
 cytotoxicity and ring opening polymerization studies.
;
_journal_issue 24
_journal_name_full 'Dalton transactions (Cambridge, England : 2003)'
_journal_page_first 8302
_journal_page_last 8306
_journal_paper_doi 10.1039/d1dt01330k
_journal_volume 50
_journal_year 2021
_chemical_formula_moiety
;
 C184 H220 N4 O24 Sc8, 7(C2 H3 N) [+ 10 MeCN]
;
_chemical_formula_sum 'C198 H241 N11 O24 Sc8'
_chemical_formula_weight 3518.68
_space_group_crystal_system triclinic
_space_group_IT_number 2
_space_group_name_Hall '-P 1'
_space_group_name_H-M_alt 'P -1'
_atom_sites_solution_hydrogens geom
_audit_creation_method SHELXL-2018/3
_audit_update_record
;
2021-03-29 deposited with the CCDC.	2021-06-01 downloaded from the CCDC.
;
_cell_angle_alpha 90.199(2)
_cell_angle_beta 91.063(2)
_cell_angle_gamma 90.255(2)
_cell_formula_units_Z 2
_cell_length_a 17.3731(5)
_cell_length_b 18.3311(5)
_cell_length_c 33.3576(7)
_cell_measurement_reflns_used 13595
_cell_measurement_temperature 100(2)
_cell_measurement_theta_max 68.404
_cell_measurement_theta_min 5.283
_cell_volume 10621.3(5)
_computing_cell_refinement 'CrysAlisPro 1.171.40.45a (Rigaku OD, 2019)'
_computing_data_collection 'CrysAlisPro 1.171.40.45a (Rigaku OD, 2019)'
_computing_data_reduction 'CrysAlisPro 1.171.40.45a (Rigaku OD, 2019)'
_computing_structure_refinement 'SHELXL-2018/3 (Sheldrick, 2018)'
_computing_structure_solution 'SHELXT (Sheldrick, 2015)'
_diffrn_ambient_temperature 100(2)
_diffrn_detector_area_resol_mean 10.000
_diffrn_measured_fraction_theta_full 0.873
_diffrn_measured_fraction_theta_max 0.866
_diffrn_measurement_device_type 'XtaLAB AFC11 (RCD3): quarter-chi single'
_diffrn_measurement_method 'profile data from \w-scans'
_diffrn_radiation_type CuK\a
_diffrn_radiation_wavelength 1.54178
_diffrn_reflns_av_unetI/netI 0.1004
_diffrn_reflns_Laue_measured_fraction_full 0.873
_diffrn_reflns_Laue_measured_fraction_max 0.866
_diffrn_reflns_limit_h_max 20
_diffrn_reflns_limit_h_min -20
_diffrn_reflns_limit_k_max 21
_diffrn_reflns_limit_k_min -22
_diffrn_reflns_limit_l_max 40
_diffrn_reflns_limit_l_min -40
_diffrn_reflns_number 62800
_diffrn_reflns_point_group_measured_fraction_full 0.873
_diffrn_reflns_point_group_measured_fraction_max 0.866
_diffrn_reflns_theta_full 67.679
_diffrn_reflns_theta_max 68.327
_diffrn_reflns_theta_min 2.650
_diffrn_source 'Rotating-anode X-ray tube'
_exptl_absorpt_coefficient_mu 2.545
_exptl_absorpt_correction_T_max 1.000
_exptl_absorpt_correction_T_min 0.76395
_exptl_absorpt_correction_type multi-scan
_exptl_absorpt_process_details
;
CrysAlisPro 1.171.40.45a (Rigaku Oxford Diffraction, 2019)
Empirical absorption correction using spherical harmonics,
 implemented in SCALE3 ABSPACK scaling algorithm.
;
_exptl_crystal_colour colourless
_exptl_crystal_density_diffrn 1.100
_exptl_crystal_description blade
_exptl_crystal_F_000 3732
_exptl_crystal_size_max 0.09
_exptl_crystal_size_mid 0.04
_exptl_crystal_size_min 0.015
_refine_diff_density_max 0.754
_refine_diff_density_min -0.506
_refine_diff_density_rms 0.097
_refine_ls_extinction_method none
_refine_ls_goodness_of_fit_ref 0.936
_refine_ls_hydrogen_treatment constr
_refine_ls_matrix_type full
_refine_ls_number_parameters 2025
_refine_ls_number_reflns 62800
_refine_ls_number_restraints 120
_refine_ls_restrained_S_all 0.940
_refine_ls_R_factor_all 0.1404
_refine_ls_R_factor_gt 0.0846
_refine_ls_shift/su_max 0.001
_refine_ls_shift/su_mean 0.000
_refine_ls_structure_factor_coef Fsqd
_refine_ls_weighting_details 'w=1/[\s^2^(Fo^2^)+(0.1428P)^2^] where P=(Fo^2^+2Fc^2^)/3'
_refine_ls_weighting_scheme calc
_refine_ls_wR_factor_gt 0.2126
_refine_ls_wR_factor_ref 0.2393
_reflns_Friedel_coverage 0.000
_reflns_number_gt 33409
_reflns_number_total 62800
_reflns_threshold_expression 'I > 2\s(I)'
_cod_data_source_file d1dt01330k2.cif
_cod_data_source_block 5
_cod_depositor_comments 'Adding full bibliography for 7707550--7707558.cif.'
_cod_database_code 7707556
_shelx_shelxl_version_number 2018/3
_shelx_space_group_comment
;
The symmetry employed for this shelxl refinement is uniquely defined
by the following loop, which should always be used as a source of
symmetry information in preference to the above space-group names.
They are only intended as comments.
;

loop_
_space_group_symop_operation_xyz
'x, y, z'
'-x, -y, -z'

loop_
_atom_site_label
_atom_site_type_symbol
_atom_site_fract_x
_atom_site_fract_y
_atom_site_fract_z
_atom_site_U_iso_or_equiv
_atom_site_adp_type
_atom_site_occupancy
_atom_site_site_symmetry_order
_atom_site_calc_flag
_atom_site_refinement_flags_posn
_atom_site_refinement_flags_adp
_atom_site_refinement_flags_occupancy
_atom_site_disorder_assembly
_atom_site_disorder_group
Sc1 Sc 0.61311(6) 0.74003(6) 0.73670(3) 0.0394(2) Uani 1 1 d . . . . .
Sc2 Sc 0.50283(6) 0.76793(6) 0.81208(3) 0.0401(3) Uani 1 1 d . . . . .
Sc3 Sc 0.67315(6) 0.70700(6) 0.84027(3) 0.0402(3) Uani 1 1 d . . . . .
Sc4 Sc 0.55074(6) 0.59009(6) 0.80416(3) 0.0406(3) Uani 1 1 d . . . . .
Sc5 Sc 0.75366(6) 0.59158(6) 0.76395(3) 0.0397(2) Uani 1 1 d . . . . .
Sc6 Sc 0.60594(6) 0.52717(6) 0.72135(3) 0.0425(3) Uani 1 1 d . . . . .
Sc7 Sc 0.77569(6) 0.46313(6) 0.70213(3) 0.0435(3) Uani 1 1 d . . . . .
Sc8 Sc 0.70617(6) 0.65766(6) 0.66981(3) 0.0418(3) Uani 1 1 d . . . . .
O1 O 0.6433(2) 0.7658(2) 0.67963(10) 0.0432(9) Uani 1 1 d . . . . .
O2 O 0.6278(2) 0.6455(2) 0.62719(11) 0.0540(10) Uani 1 1 d . . . . .
O3 O 0.7722(2) 0.5805(2) 0.62672(10) 0.0485(10) Uani 1 1 d . . . . .
O4 O 0.7936(2) 0.7202(2) 0.65817(11) 0.0473(9) Uani 1 1 d . . . . .
O5 O 0.5001(2) 0.7701(2) 0.74699(10) 0.0464(9) Uani 1 1 d . . . . .
O6 O 0.45174(18) 0.6564(2) 0.80851(10) 0.0419(9) Uani 1 1 d . . . . .
O7 O 0.4093(2) 0.7896(2) 0.83905(11) 0.0474(9) Uani 1 1 d . . . . .
O8 O 0.5239(2) 0.8776(2) 0.80505(11) 0.0486(10) Uani 1 1 d . . . . .
O9 O 0.6163(2) 0.6105(2) 0.85755(10) 0.0432(9) Uani 1 1 d . . . . .
O10 O 0.7651(2) 0.6434(2) 0.81950(10) 0.0408(9) Uani 1 1 d . . . . .
O11 O 0.7293(2) 0.7997(2) 0.82635(10) 0.0453(9) Uani 1 1 d . . . . .
O12 O 0.5798(2) 0.7657(2) 0.86265(10) 0.0435(9) Uani 1 1 d . . . . .
O13 O 0.6590(2) 0.4277(2) 0.71320(11) 0.0446(9) Uani 1 1 d . . . . .
O14 O 0.7578(2) 0.4461(2) 0.64329(11) 0.0465(9) Uani 1 1 d . . . . .
O15 O 0.8855(2) 0.5022(2) 0.69683(11) 0.0486(10) Uani 1 1 d . . . . .
O16 O 0.7899(2) 0.4830(2) 0.76493(10) 0.0418(9) Uani 1 1 d . . . . .
O17 O 0.59675(18) 0.69929(19) 0.79413(9) 0.0362(8) Uani 1 1 d . . . . .
O18 O 0.6491(2) 0.8425(2) 0.76456(11) 0.0491(10) Uani 1 1 d . . . . .
O19 O 0.6461(2) 0.56081(19) 0.77475(10) 0.0414(9) Uani 1 1 d . . . . .
O20 O 0.72620(19) 0.69532(19) 0.73688(10) 0.0389(8) Uani 1 1 d . . . . .
O21 O 0.5903(2) 0.63897(19) 0.70619(10) 0.0408(8) Uani 1 1 d . . . . .
O22 O 0.72104(19) 0.55969(19) 0.70412(10) 0.0392(8) Uani 1 1 d . . . . .
O23 O 0.5089(2) 0.5253(2) 0.75653(11) 0.0466(9) Uani 1 1 d . . . . .
O24 O 0.8700(2) 0.6168(2) 0.74217(11) 0.0487(10) Uani 1 1 d . . . . .
C1 C 0.6310(3) 0.8188(3) 0.65154(15) 0.0392(12) Uani 1 1 d . . . . .
C2 C 0.6857(3) 0.8753(3) 0.64696(15) 0.0421(13) Uani 1 1 d . . . . .
C3 C 0.6665(4) 0.9318(3) 0.62140(16) 0.0485(14) Uani 1 1 d . . . . .
H3 H 0.702683 0.970481 0.618841 0.058 Uiso 1 1 calc R U . . .
C4 C 0.5984(4) 0.9363(3) 0.59920(16) 0.0512(15) Uani 1 1 d . . . . .
C5 C 0.5493(4) 0.8765(3) 0.60188(16) 0.0500(15) Uani 1 1 d . . . . .
H5 H 0.503527 0.875698 0.585882 0.060 Uiso 1 1 calc R U . . .
C6 C 0.5648(3) 0.8175(3) 0.62719(15) 0.0435(13) Uani 1 1 d . . . . .
C7 C 0.5798(4) 1.0021(4) 0.57315(18) 0.0603(17) Uani 1 1 d . . . . .
C8 C 0.6359(5) 1.0052(4) 0.5383(2) 0.075(2) Uani 1 1 d . . . . .
H8A H 0.624048 1.047494 0.521493 0.112 Uiso 1 1 calc R U . . .
H8B H 0.688729 1.009490 0.548966 0.112 Uiso 1 1 calc R U . . .
H8C H 0.630967 0.960482 0.522258 0.112 Uiso 1 1 calc R U . . .
C9 C 0.4967(5) 0.9978(4) 0.5552(2) 0.079(2) Uani 1 1 d . . . . .
H9A H 0.486733 1.040970 0.538676 0.118 Uiso 1 1 calc R U . . .
H9B H 0.491188 0.953790 0.538666 0.118 Uiso 1 1 calc R U . . .
H9C H 0.459675 0.996077 0.577028 0.118 Uiso 1 1 calc R U . . .
C10 C 0.5849(5) 1.0716(4) 0.5985(2) 0.081(2) Uani 1 1 d . . . . .
H10A H 0.572843 1.113872 0.581676 0.121 Uiso 1 1 calc R U . . .
H10B H 0.547984 1.068631 0.620322 0.121 Uiso 1 1 calc R U . . .
H10C H 0.637103 1.076800 0.609808 0.121 Uiso 1 1 calc R U . . .
C11 C 0.5094(3) 0.7530(3) 0.62681(17) 0.0484(14) Uani 1 1 d . . . . .
H11A H 0.515180 0.726203 0.652385 0.058 Uiso 1 1 calc R U . . .
H11B H 0.455946 0.771377 0.624950 0.058 Uiso 1 1 calc R U . . .
C12 C 0.5816(3) 0.6495(3) 0.59430(16) 0.0465(14) Uani 1 1 d . . . . .
C13 C 0.5230(3) 0.7010(3) 0.59225(17) 0.0488(14) Uani 1 1 d . . . . .
C14 C 0.4783(4) 0.7054(4) 0.55733(19) 0.0574(16) Uani 1 1 d . . . . .
H14 H 0.438633 0.740846 0.555734 0.069 Uiso 1 1 calc R U . . .
C15 C 0.4896(4) 0.6594(4) 0.52454(18) 0.0590(17) Uani 1 1 d . . . . .
C16 C 0.5475(4) 0.6066(4) 0.52840(19) 0.0580(17) Uani 1 1 d . . . . .
H16 H 0.555657 0.573886 0.506751 0.070 Uiso 1 1 calc R U . . .
C17 C 0.5927(4) 0.6006(3) 0.56249(17) 0.0513(15) Uani 1 1 d . . . . .
C18 C 0.4395(5) 0.6685(4) 0.4865(2) 0.072(2) Uani 1 1 d . . . . .
C19 C 0.4400(6) 0.7483(4) 0.4731(2) 0.099(3) Uani 1 1 d . . . . .
H19A H 0.492786 0.763343 0.467285 0.148 Uiso 1 1 calc R U . . .
H19B H 0.407636 0.753515 0.448876 0.148 Uiso 1 1 calc R U . . .
H19C H 0.419743 0.779126 0.494479 0.148 Uiso 1 1 calc R U . . .
C20 C 0.3568(5) 0.6452(5) 0.4955(2) 0.087(2) Uani 1 1 d . . . . .
H20A H 0.356273 0.594188 0.504141 0.131 Uiso 1 1 calc R U . . .
H20B H 0.336600 0.676144 0.516919 0.131 Uiso 1 1 calc R U . . .
H20C H 0.324493 0.650532 0.471316 0.131 Uiso 1 1 calc R U . . .
C21 C 0.4686(5) 0.6201(4) 0.4523(2) 0.084(2) Uani 1 1 d . . . . .
H21A H 0.468348 0.568980 0.460830 0.125 Uiso 1 1 calc R U . . .
H21B H 0.434826 0.625705 0.428672 0.125 Uiso 1 1 calc R U . . .
H21C H 0.521126 0.634712 0.445638 0.125 Uiso 1 1 calc R U . . .
C22 C 0.6563(3) 0.5447(3) 0.56516(17) 0.0519(15) Uani 1 1 d . . . . .
H22A H 0.657396 0.522907 0.592280 0.062 Uiso 1 1 calc R U . . .
H22B H 0.645812 0.505125 0.545500 0.062 Uiso 1 1 calc R U . . .
C23 C 0.7868(3) 0.5971(3) 0.58650(16) 0.0454(14) Uani 1 1 d . . . . .
C24 C 0.7335(4) 0.5787(3) 0.55691(17) 0.0512(15) Uani 1 1 d . . . . .
C25 C 0.7517(4) 0.5958(4) 0.51702(17) 0.0591(17) Uani 1 1 d . . . . .
H25 H 0.715708 0.583366 0.496292 0.071 Uiso 1 1 calc R U . . .
C26 C 0.8198(4) 0.6299(4) 0.50672(18) 0.0610(18) Uani 1 1 d . . . . .
C27 C 0.8715(4) 0.6468(3) 0.53777(18) 0.0558(16) Uani 1 1 d . . . . .
H27 H 0.919248 0.669032 0.531512 0.067 Uiso 1 1 calc R U . . .
C28 C 0.8555(3) 0.6323(3) 0.57760(18) 0.0507(15) Uani 1 1 d . . . . .
C29 C 0.8397(5) 0.6476(5) 0.4634(2) 0.076(2) Uani 1 1 d . . . . .
C30 C 0.7706(6) 0.6352(7) 0.4350(2) 0.122(4) Uani 1 1 d . . . . .
H30A H 0.755039 0.583812 0.435862 0.183 Uiso 1 1 calc R U . . .
H30B H 0.727727 0.665890 0.443448 0.183 Uiso 1 1 calc R U . . .
H30C H 0.784815 0.648060 0.407643 0.183 Uiso 1 1 calc R U . . .
C31 C 0.9072(6) 0.5988(6) 0.4512(3) 0.127(4) Uani 1 1 d . . . . .
H31A H 0.892303 0.547430 0.453704 0.191 Uiso 1 1 calc R U . . .
H31B H 0.920609 0.608958 0.423343 0.191 Uiso 1 1 calc R U . . .
H31C H 0.951839 0.608954 0.468779 0.191 Uiso 1 1 calc R U . . .
C32 C 0.8595(7) 0.7279(6) 0.4601(3) 0.123(4) Uani 1 1 d . . . . .
H32A H 0.903696 0.739270 0.477682 0.185 Uiso 1 1 calc R U . . .
H32B H 0.872279 0.739319 0.432279 0.185 Uiso 1 1 calc R U . . .
H32C H 0.815192 0.757149 0.468084 0.185 Uiso 1 1 calc R U . . .
C33 C 0.9107(3) 0.6600(3) 0.61022(17) 0.0476(14) Uani 1 1 d . . . . .
H33A H 0.900835 0.634265 0.635670 0.057 Uiso 1 1 calc R U . . .
H33B H 0.964473 0.650153 0.602524 0.057 Uiso 1 1 calc R U . . .
C34 C 0.8385(3) 0.7674(3) 0.63897(16) 0.0435(13) Uani 1 1 d . . . . .
C35 C 0.8995(3) 0.7412(3) 0.61584(16) 0.0467(14) Uani 1 1 d . . . . .
C36 C 0.9439(3) 0.7900(3) 0.59422(17) 0.0514(15) Uani 1 1 d . . . . .
H36 H 0.983937 0.771697 0.578071 0.062 Uiso 1 1 calc R U . . .
C37 C 0.9315(3) 0.8643(3) 0.59552(16) 0.0486(14) Uani 1 1 d . . . . .
C38 C 0.8719(3) 0.8896(3) 0.61960(16) 0.0471(14) Uani 1 1 d . . . . .
H38 H 0.862079 0.940512 0.620615 0.056 Uiso 1 1 calc R U . . .
C39 C 0.8268(3) 0.8430(3) 0.64198(15) 0.0427(13) Uani 1 1 d . . . . .
C40 C 0.9754(4) 0.9179(3) 0.56918(19) 0.0572(16) Uani 1 1 d . . . . .
C41 C 0.9204(4) 0.9463(4) 0.5360(2) 0.0654(18) Uani 1 1 d . . . . .
H41A H 0.900302 0.905026 0.520203 0.098 Uiso 1 1 calc R U . . .
H41B H 0.877523 0.972174 0.548313 0.098 Uiso 1 1 calc R U . . .
H41C H 0.948299 0.979637 0.518550 0.098 Uiso 1 1 calc R U . . .
C42 C 1.0437(4) 0.8818(4) 0.5486(2) 0.072(2) Uani 1 1 d . . . . .
H42A H 1.025178 0.840578 0.532217 0.108 Uiso 1 1 calc R U . . .
H42B H 1.069086 0.917472 0.531370 0.108 Uiso 1 1 calc R U . . .
H42C H 1.080504 0.864270 0.568928 0.108 Uiso 1 1 calc R U . . .
C43 C 1.0073(4) 0.9815(4) 0.5942(2) 0.077(2) Uani 1 1 d . . . . .
H43A H 1.035138 1.015125 0.576801 0.115 Uiso 1 1 calc R U . . .
H43B H 0.964681 1.007298 0.606740 0.115 Uiso 1 1 calc R U . . .
H43C H 1.042431 0.962882 0.615008 0.115 Uiso 1 1 calc R U . . .
C44 C 0.7633(3) 0.8732(3) 0.66832(15) 0.0444(13) Uani 1 1 d . . . . .
H44A H 0.759223 0.842607 0.692589 0.053 Uiso 1 1 calc R U . . .
H44B H 0.777523 0.923226 0.677086 0.053 Uiso 1 1 calc R U . . .
C51 C 0.4407(3) 0.7876(4) 0.72076(16) 0.0514(15) Uani 1 1 d . . . . .
C52 C 0.4308(4) 0.8586(4) 0.70757(19) 0.0620(18) Uani 1 1 d . . . . .
C53 C 0.3716(4) 0.8714(5) 0.6790(2) 0.071(2) Uani 1 1 d . . . . .
H53 H 0.364940 0.919586 0.669194 0.085 Uiso 1 1 calc R U . . .
C54 C 0.3227(4) 0.8173(5) 0.6646(2) 0.072(2) Uani 1 1 d . . . . .
C55 C 0.3343(4) 0.7473(5) 0.67922(19) 0.0657(19) Uani 1 1 d . . . . .
H55 H 0.301658 0.709016 0.669768 0.079 Uiso 1 1 calc R U . . .
C56 C 0.3922(3) 0.7312(4) 0.70727(17) 0.0527(16) Uani 1 1 d . . . . .
C57 C 0.2590(4) 0.8337(6) 0.6327(2) 0.092(3) Uani 1 1 d . . . . .
C58 C 0.2932(10) 0.8640(10) 0.5954(5) 0.107(5) Uiso 0.607(13) 1 d . . P A 1
H58A H 0.328369 0.828142 0.583921 0.160 Uiso 0.607(13) 1 calc R U P A 1
H58B H 0.252048 0.874818 0.575855 0.160 Uiso 0.607(13) 1 calc R U P A 1
H58C H 0.321731 0.908867 0.601911 0.160 Uiso 0.607(13) 1 calc R U P A 1
C59 C 0.2121(10) 0.7646(9) 0.6219(5) 0.111(6) Uiso 0.607(13) 1 d . . P A 1
H59A H 0.189554 0.744519 0.646224 0.166 Uiso 0.607(13) 1 calc R U P A 1
H59B H 0.170908 0.777134 0.602695 0.166 Uiso 0.607(13) 1 calc R U P A 1
H59C H 0.245972 0.728273 0.609909 0.166 Uiso 0.607(13) 1 calc R U P A 1
C60 C 0.2048(10) 0.8892(9) 0.6503(5) 0.106(5) Uiso 0.607(13) 1 d . . P A 1
H60A H 0.182352 0.869414 0.674697 0.159 Uiso 0.607(13) 1 calc R U P A 1
H60B H 0.233370 0.934022 0.656771 0.159 Uiso 0.607(13) 1 calc R U P A 1
H60C H 0.163687 0.899972 0.630715 0.159 Uiso 0.607(13) 1 calc R U P A 1
C58B C 0.2807(12) 0.8050(13) 0.5950(6) 0.081(6) Uiso 0.393(13) 1 d . . P A 2
H58D H 0.286553 0.751984 0.597015 0.121 Uiso 0.393(13) 1 calc R U P A 2
H58E H 0.240895 0.816300 0.574797 0.121 Uiso 0.393(13) 1 calc R U P A 2
H58F H 0.329706 0.826924 0.587131 0.121 Uiso 0.393(13) 1 calc R U P A 2
C60B C 0.2524(16) 0.9139(15) 0.6251(9) 0.117(9) Uiso 0.393(13) 1 d . . P A 2
H60D H 0.237388 0.938682 0.649776 0.176 Uiso 0.393(13) 1 calc R U P A 2
H60E H 0.302110 0.932997 0.616404 0.176 Uiso 0.393(13) 1 calc R U P A 2
H60F H 0.213298 0.922373 0.604071 0.176 Uiso 0.393(13) 1 calc R U P A 2
C59B C 0.1829(14) 0.7990(14) 0.6460(8) 0.104(8) Uiso 0.393(13) 1 d . . P A 2
H59D H 0.168644 0.819299 0.672041 0.156 Uiso 0.393(13) 1 calc R U P A 2
H59E H 0.142239 0.809538 0.626111 0.156 Uiso 0.393(13) 1 calc R U P A 2
H59F H 0.189191 0.746074 0.648350 0.156 Uiso 0.393(13) 1 calc R U P A 2
C61 C 0.3985(3) 0.6553(4) 0.72435(18) 0.0554(17) Uani 1 1 d . . . . .
H61A H 0.452628 0.645781 0.732504 0.066 Uiso 1 1 calc R U . . .
H61B H 0.383431 0.619137 0.703503 0.066 Uiso 1 1 calc R U . . .
C62 C 0.3733(3) 0.6523(3) 0.79998(17) 0.0448(14) Uani 1 1 d . . . . .
C63 C 0.3470(3) 0.6466(3) 0.76041(17) 0.0478(14) Uani 1 1 d . . . . .
C64 C 0.2684(3) 0.6414(4) 0.7524(2) 0.0590(17) Uani 1 1 d . . . . .
H64 H 0.251614 0.635056 0.725327 0.071 Uiso 1 1 calc R U . . .
C65 C 0.2130(3) 0.6451(4) 0.7819(2) 0.0637(18) Uani 1 1 d . . . . .
C66 C 0.2406(3) 0.6530(4) 0.8210(2) 0.0567(16) Uani 1 1 d . . . . .
H66 H 0.204576 0.655239 0.842058 0.068 Uiso 1 1 calc R U . . .
C67 C 0.3188(3) 0.6576(3) 0.83073(18) 0.0480(14) Uani 1 1 d . . . . .
C68 C 0.1272(4) 0.6375(5) 0.7701(3) 0.083(2) Uani 1 1 d . . . . .
C69A C 0.1057(8) 0.6921(7) 0.7358(4) 0.089(4) Uiso 0.667(13) 1 d . . P B 1
H69A H 0.142358 0.687125 0.713951 0.134 Uiso 0.667(13) 1 calc R U P B 1
H69B H 0.053604 0.681350 0.725609 0.134 Uiso 0.667(13) 1 calc R U P B 1
H69C H 0.107751 0.742089 0.746274 0.134 Uiso 0.667(13) 1 calc R U P B 1
C70A C 0.1163(6) 0.5594(7) 0.7480(3) 0.065(3) Uiso 0.667(13) 1 d . . P B 1
H70A H 0.153510 0.555056 0.726418 0.097 Uiso 0.667(13) 1 calc R U P B 1
H70B H 0.124974 0.520230 0.767514 0.097 Uiso 0.667(13) 1 calc R U P B 1
H70C H 0.063953 0.555487 0.736809 0.097 Uiso 0.667(13) 1 calc R U P B 1
C71A C 0.0731(7) 0.6451(8) 0.8020(4) 0.074(3) Uiso 0.667(13) 1 d . . P B 1
H71A H 0.020604 0.639326 0.791204 0.111 Uiso 0.667(13) 1 calc R U P B 1
H71B H 0.083095 0.607684 0.822329 0.111 Uiso 0.667(13) 1 calc R U P B 1
H71C H 0.078871 0.693585 0.814235 0.111 Uiso 0.667(13) 1 calc R U P B 1
C69B C 0.097(2) 0.7231(19) 0.7669(12) 0.135(13) Uiso 0.333(13) 1 d . . P B 2
H69D H 0.116653 0.750689 0.790232 0.203 Uiso 0.333(13) 1 calc R U P B 2
H69E H 0.117154 0.745171 0.742348 0.203 Uiso 0.333(13) 1 calc R U P B 2
H69F H 0.041086 0.724074 0.766116 0.203 Uiso 0.333(13) 1 calc R U P B 2
C70B C 0.1043(13) 0.5991(14) 0.7407(6) 0.062(6) Uiso 0.333(13) 1 d . . P B 2
H70D H 0.048103 0.601606 0.738398 0.094 Uiso 0.333(13) 1 calc R U P B 2
H70E H 0.127164 0.617492 0.716089 0.094 Uiso 0.333(13) 1 calc R U P B 2
H70F H 0.119948 0.548351 0.744959 0.094 Uiso 0.333(13) 1 calc R U P B 2
C71B C 0.0809(12) 0.6072(13) 0.8120(6) 0.057(5) Uiso 0.333(13) 1 d . . P B 2
H71D H 0.097797 0.636237 0.835279 0.086 Uiso 0.333(13) 1 calc R U P B 2
H71E H 0.025203 0.612280 0.808003 0.086 Uiso 0.333(13) 1 calc R U P B 2
H71F H 0.093455 0.555777 0.816579 0.086 Uiso 0.333(13) 1 calc R U P B 2
C72 C 0.3408(3) 0.6661(3) 0.87428(17) 0.0506(15) Uani 1 1 d . . . . .
H72A H 0.393640 0.646901 0.878033 0.061 Uiso 1 1 calc R U . . .
H72B H 0.306181 0.634456 0.889919 0.061 Uiso 1 1 calc R U . . .
C73 C 0.3783(3) 0.7993(3) 0.87467(17) 0.0487(15) Uani 1 1 d . . . . .
C74 C 0.3389(3) 0.7420(3) 0.89254(17) 0.0508(15) Uani 1 1 d . . . . .
C75 C 0.3057(4) 0.7553(4) 0.9295(2) 0.069(2) Uani 1 1 d . . . . .
H75 H 0.276903 0.717307 0.941487 0.083 Uiso 1 1 calc R U . . .
C76 C 0.3130(4) 0.8225(5) 0.9498(2) 0.081(2) Uani 1 1 d . . . . .
C77 C 0.3554(4) 0.8765(4) 0.9315(2) 0.072(2) Uani 1 1 d . . . . .
H77 H 0.362296 0.921899 0.944904 0.087 Uiso 1 1 calc R U . . .
C78 C 0.3882(3) 0.8667(4) 0.89420(19) 0.0570(16) Uani 1 1 d . . . . .
C79 C 0.2786(6) 0.8332(6) 0.9909(3) 0.113(3) Uani 1 1 d . . . . .
C80 C 0.3197(7) 0.7802(8) 1.0207(3) 0.156(5) Uani 1 1 d . . . . .
H80A H 0.374903 0.791539 1.021964 0.234 Uiso 1 1 calc R U . . .
H80B H 0.297956 0.785945 1.047436 0.234 Uiso 1 1 calc R U . . .
H80C H 0.312177 0.729835 1.011495 0.234 Uiso 1 1 calc R U . . .
C81 C 0.2971(6) 0.9066(7) 1.0106(3) 0.153(5) Uani 1 1 d . . . . .
H81A H 0.352848 0.915205 1.010273 0.229 Uiso 1 1 calc R U . . .
H81B H 0.270742 0.945519 0.995763 0.229 Uiso 1 1 calc R U . . .
H81C H 0.279756 0.906315 1.038373 0.229 Uiso 1 1 calc R U . . .
C82 C 0.1943(5) 0.8144(9) 0.9898(3) 0.179(6) Uani 1 1 d . . . . .
H82A H 0.172850 0.821529 1.016463 0.268 Uiso 1 1 calc R U . . .
H82B H 0.167496 0.845967 0.970489 0.268 Uiso 1 1 calc R U . . .
H82C H 0.187580 0.763279 0.981624 0.268 Uiso 1 1 calc R U . . .
C83 C 0.4422(4) 0.9228(4) 0.8765(2) 0.0594(17) Uani 1 1 d . . . . .
H83A H 0.494440 0.901454 0.876501 0.071 Uiso 1 1 calc R U . . .
H83B H 0.444046 0.965328 0.894871 0.071 Uiso 1 1 calc R U . . .
C84 C 0.4654(4) 0.9252(4) 0.8008(2) 0.0586(17) Uani 1 1 d . . . . .
C85 C 0.4245(4) 0.9507(3) 0.8346(2) 0.0610(17) Uani 1 1 d . . . . .
C86 C 0.3682(5) 1.0022(4) 0.8283(3) 0.085(2) Uani 1 1 d . . . . .
H86 H 0.340881 1.019237 0.850833 0.102 Uiso 1 1 calc R U . . .
C87 C 0.3488(5) 1.0307(5) 0.7910(3) 0.093(3) Uani 1 1 d . . . . .
C88 C 0.3860(5) 1.0026(5) 0.7586(3) 0.088(2) Uani 1 1 d . . . . .
H88 H 0.371950 1.019169 0.732580 0.106 Uiso 1 1 calc R U . . .
C89 C 0.4433(4) 0.9510(4) 0.7626(2) 0.071(2) Uani 1 1 d . . . . .
C90 C 0.2931(8) 1.0940(7) 0.7860(4) 0.142(4) Uani 1 1 d . . . . .
C91 C 0.3274(10) 1.1624(7) 0.8008(6) 0.227(8) Uani 1 1 d . U . . .
H91A H 0.376520 1.170905 0.787585 0.340 Uiso 1 1 calc R U . . .
H91B H 0.292374 1.202924 0.794904 0.340 Uiso 1 1 calc R U . . .
H91C H 0.336229 1.159189 0.829849 0.340 Uiso 1 1 calc R U . . .
C92 C 0.2773(13) 1.1102(13) 0.7414(5) 0.325(12) Uani 1 1 d . U . . .
H92A H 0.325955 1.121592 0.728267 0.487 Uiso 1 1 calc R U . . .
H92B H 0.253507 1.067379 0.728465 0.487 Uiso 1 1 calc R U . . .
H92C H 0.242518 1.151930 0.738894 0.487 Uiso 1 1 calc R U . . .
C93 C 0.2203(7) 1.0776(7) 0.8041(6) 0.200(7) Uani 1 1 d . U . . .
H93A H 0.200019 1.031529 0.793132 0.300 Uiso 1 1 calc R U . . .
H93B H 0.227624 1.073159 0.833159 0.300 Uiso 1 1 calc R U . . .
H93C H 0.183768 1.116895 0.798214 0.300 Uiso 1 1 calc R U . . .
C94 C 0.4784(4) 0.9209(4) 0.7245(2) 0.070(2) Uani 1 1 d . . . . .
H94A H 0.481557 0.960271 0.704351 0.084 Uiso 1 1 calc R U . . .
H94B H 0.531303 0.903786 0.730509 0.084 Uiso 1 1 calc R U . . .
C101 C 0.6306(3) 0.5828(3) 0.89534(16) 0.0428(13) Uani 1 1 d . . . . .
C102 C 0.5856(3) 0.6067(3) 0.92696(16) 0.0447(14) Uani 1 1 d . . . . .
C103 C 0.6012(4) 0.5776(4) 0.96518(18) 0.0543(16) Uani 1 1 d . . . . .
H103 H 0.569640 0.591955 0.986754 0.065 Uiso 1 1 calc R U . . .
C104 C 0.6602(4) 0.5293(4) 0.97283(18) 0.0623(18) Uani 1 1 d . . . . .
C105 C 0.7050(4) 0.5098(4) 0.94072(18) 0.0568(16) Uani 1 1 d . . . . .
H105 H 0.746222 0.476790 0.945224 0.068 Uiso 1 1 calc R U . . .
C106 C 0.6925(3) 0.5361(3) 0.90222(17) 0.0487(14) Uani 1 1 d . . . . .
C107 C 0.6747(4) 0.4985(4) 1.0149(2) 0.086(3) Uani 1 1 d D . . . .
C10A C 0.6090(6) 0.4638(7) 1.0314(4) 0.065(4) Uiso 0.560(11) 1 d D . P C 1
H10D H 0.563850 0.495041 1.027508 0.098 Uiso 0.560(11) 1 calc R U P C 1
H10E H 0.600030 0.416927 1.017871 0.098 Uiso 0.560(11) 1 calc R U P C 1
H10F H 0.618015 0.455688 1.060095 0.098 Uiso 0.560(11) 1 calc R U P C 1
C10C C 0.6920(8) 0.5686(7) 1.0428(4) 0.090(5) Uiso 0.560(11) 1 d D . P C 1
H10G H 0.736954 0.594827 1.032818 0.134 Uiso 0.560(11) 1 calc R U P C 1
H10H H 0.647221 0.600939 1.042237 0.134 Uiso 0.560(11) 1 calc R U P C 1
H10I H 0.702316 0.552685 1.070400 0.134 Uiso 0.560(11) 1 calc R U P C 1
C10B C 0.7484(5) 0.4552(6) 1.0191(3) 0.049(3) Uiso 0.560(11) 1 d D . P C 1
H10J H 0.790743 0.482558 1.007061 0.074 Uiso 0.560(11) 1 calc R U P C 1
H10K H 0.760128 0.446972 1.047537 0.074 Uiso 0.560(11) 1 calc R U P C 1
H10L H 0.742143 0.408211 1.005313 0.074 Uiso 0.560(11) 1 calc R U P C 1
C10D C 0.6109(7) 0.5141(9) 1.0438(4) 0.065(5) Uiso 0.440(11) 1 d D . P C 2
H10M H 0.561576 0.516025 1.029104 0.098 Uiso 0.440(11) 1 calc R U P C 2
H10N H 0.609024 0.475297 1.063912 0.098 Uiso 0.440(11) 1 calc R U P C 2
H10O H 0.620683 0.560996 1.057155 0.098 Uiso 0.440(11) 1 calc R U P C 2
C10E C 0.6474(12) 0.4153(8) 1.0061(7) 0.113(8) Uiso 0.440(11) 1 d D . P C 2
H10P H 0.593828 0.414994 0.996311 0.170 Uiso 0.440(11) 1 calc R U P C 2
H10Q H 0.680352 0.393655 0.985733 0.170 Uiso 0.440(11) 1 calc R U P C 2
H10R H 0.651458 0.386893 1.030850 0.170 Uiso 0.440(11) 1 calc R U P C 2
C10F C 0.7522(7) 0.4929(11) 1.0287(5) 0.080(5) Uiso 0.440(11) 1 d D . P C 2
H10S H 0.785566 0.482758 1.006018 0.121 Uiso 0.440(11) 1 calc R U P C 2
H10T H 0.768172 0.538967 1.041496 0.121 Uiso 0.440(11) 1 calc R U P C 2
H10U H 0.756513 0.453267 1.048253 0.121 Uiso 0.440(11) 1 calc R U P C 2
C111 C 0.7496(4) 0.5171(4) 0.86917(17) 0.0551(16) Uani 1 1 d . . . . .
H11C H 0.766282 0.465833 0.872376 0.066 Uiso 1 1 calc R U . . .
H11D H 0.723508 0.521520 0.842660 0.066 Uiso 1 1 calc R U . . .
C112 C 0.8241(3) 0.6286(3) 0.84676(15) 0.0460(14) Uani 1 1 d . . . . .
C113 C 0.8194(3) 0.5663(4) 0.87052(17) 0.0533(16) Uani 1 1 d . . . . .
C114 C 0.8800(4) 0.5535(4) 0.89716(18) 0.0642(18) Uani 1 1 d . . . . .
H114 H 0.878993 0.510435 0.912921 0.077 Uiso 1 1 calc R U . . .
C115 C 0.9431(4) 0.6018(5) 0.9018(2) 0.074(2) Uani 1 1 d . . . . .
C116 C 0.9423(3) 0.6645(4) 0.87938(18) 0.0593(17) Uani 1 1 d . . . . .
H116 H 0.983325 0.698449 0.883064 0.071 Uiso 1 1 calc R U . . .
C117 C 0.8845(3) 0.6808(4) 0.85164(16) 0.0487(15) Uani 1 1 d . . . . .
C118 C 1.0101(4) 0.5873(6) 0.9332(3) 0.092(3) Uani 1 1 d . . . . .
C119 C 1.0725(6) 0.6473(6) 0.9324(3) 0.128(4) Uani 1 1 d . . . . .
H11E H 1.049421 0.694530 0.938714 0.192 Uiso 1 1 calc R U . . .
H11F H 1.112877 0.636243 0.952417 0.192 Uiso 1 1 calc R U . . .
H11G H 1.095047 0.649167 0.905746 0.192 Uiso 1 1 calc R U . . .
C120 C 0.9768(6) 0.5901(6) 0.9759(3) 0.115(3) Uani 1 1 d . . . . .
H12A H 0.957970 0.639372 0.981428 0.173 Uiso 1 1 calc R U . . .
H12B H 0.934140 0.555148 0.977772 0.173 Uiso 1 1 calc R U . . .
H12C H 1.017139 0.577515 0.995569 0.173 Uiso 1 1 calc R U . . .
C121 C 1.0393(6) 0.5122(6) 0.9239(3) 0.134(4) Uani 1 1 d . . . . .
H12D H 0.996723 0.477132 0.924940 0.200 Uiso 1 1 calc R U . . .
H12E H 1.061280 0.511782 0.897086 0.200 Uiso 1 1 calc R U . . .
H12F H 1.079110 0.498858 0.943756 0.200 Uiso 1 1 calc R U . . .
C122 C 0.8852(3) 0.7529(3) 0.82968(16) 0.0505(15) Uani 1 1 d . . . . .
H12G H 0.853331 0.748410 0.804878 0.061 Uiso 1 1 calc R U . . .
H12H H 0.938565 0.764359 0.821794 0.061 Uiso 1 1 calc R U . . .
C123 C 0.7770(3) 0.8347(3) 0.85327(17) 0.0504(15) Uani 1 1 d . . . . .
C124 C 0.8548(3) 0.8152(4) 0.85492(18) 0.0529(15) Uani 1 1 d . . . . .
C125 C 0.9024(4) 0.8525(4) 0.8823(2) 0.0687(19) Uani 1 1 d . . . . .
H125 H 0.955712 0.840992 0.883319 0.082 Uiso 1 1 calc R U . . .
C126 C 0.8751(4) 0.9057(5) 0.9080(2) 0.081(2) Uani 1 1 d . . . . .
C127 C 0.7984(4) 0.9217(4) 0.9059(2) 0.073(2) Uani 1 1 d . . . . .
H127 H 0.779031 0.958299 0.923177 0.088 Uiso 1 1 calc R U . . .
C128 C 0.7475(3) 0.8866(4) 0.87944(17) 0.0541(16) Uani 1 1 d . . . . .
C129 C 0.9297(5) 0.9443(6) 0.9377(3) 0.125(4) Uani 1 1 d . . . . .
C130 C 0.9084(9) 1.0195(6) 0.9430(5) 0.200(7) Uani 1 1 d . . . . .
H13A H 0.855505 1.026623 0.933111 0.300 Uiso 1 1 calc R U . . .
H13B H 0.911754 1.032233 0.971547 0.300 Uiso 1 1 calc R U . . .
H13C H 0.943389 1.050802 0.927984 0.300 Uiso 1 1 calc R U . . .
C131 C 0.8918(9) 0.9290(11) 0.9827(5) 0.224(8) Uani 1 1 d . . . . .
H13D H 0.839844 0.949423 0.983410 0.336 Uiso 1 1 calc R U . . .
H13E H 0.889400 0.876368 0.987580 0.336 Uiso 1 1 calc R U . . .
H13F H 0.924136 0.952307 1.003547 0.336 Uiso 1 1 calc R U . . .
C132 C 0.9958(7) 0.9115(8) 0.9470(4) 0.220(8) Uani 1 1 d . . . . .
H13G H 0.992237 0.859831 0.939606 0.330 Uiso 1 1 calc R U . . .
H13H H 1.037666 0.934611 0.932308 0.330 Uiso 1 1 calc R U . . .
H13I H 1.006031 0.916041 0.975872 0.330 Uiso 1 1 calc R U . . .
C133 C 0.6615(3) 0.9007(3) 0.88137(18) 0.0555(16) Uani 1 1 d . . . . .
H13J H 0.653158 0.952759 0.887873 0.067 Uiso 1 1 calc R U . . .
H13K H 0.637731 0.890932 0.854688 0.067 Uiso 1 1 calc R U . . .
C134 C 0.5839(3) 0.7882(3) 0.90216(15) 0.0448(14) Uani 1 1 d . . . . .
C135 C 0.6220(3) 0.8539(3) 0.91235(16) 0.0476(14) Uani 1 1 d . . . . .
C136 C 0.6264(4) 0.8726(4) 0.95267(19) 0.0593(17) Uani 1 1 d . . . . .
H136 H 0.650968 0.917125 0.960067 0.071 Uiso 1 1 calc R U . . .
C137 C 0.5963(4) 0.8288(4) 0.98297(17) 0.0578(17) Uani 1 1 d . . . . .
C138 C 0.5620(4) 0.7638(4) 0.97153(17) 0.0588(17) Uani 1 1 d . . . . .
H138 H 0.541574 0.733027 0.991595 0.071 Uiso 1 1 calc R U . . .
C139 C 0.5563(3) 0.7418(3) 0.93160(16) 0.0478(14) Uani 1 1 d . . . . .
C140 C 0.6009(5) 0.8543(5) 1.0265(2) 0.084(2) Uani 1 1 d . . . . .
C141 C 0.6840(6) 0.8742(6) 1.0384(2) 0.122(4) Uani 1 1 d . . . . .
H14A H 0.685981 0.890417 1.066372 0.183 Uiso 1 1 calc R U . . .
H14B H 0.716874 0.831319 1.035198 0.183 Uiso 1 1 calc R U . . .
H14C H 0.702237 0.913523 1.021080 0.183 Uiso 1 1 calc R U . . .
C142 C 0.5486(6) 0.9203(5) 1.0308(3) 0.115(3) Uani 1 1 d . . . . .
H14D H 0.550732 0.937622 1.058675 0.173 Uiso 1 1 calc R U . . .
H14E H 0.565961 0.959327 1.013067 0.173 Uiso 1 1 calc R U . . .
H14F H 0.495599 0.906550 1.023583 0.173 Uiso 1 1 calc R U . . .
C143 C 0.5715(6) 0.7962(5) 1.0553(2) 0.111(3) Uani 1 1 d . . . . .
H14G H 0.575453 0.814687 1.082866 0.167 Uiso 1 1 calc R U . . .
H14H H 0.517635 0.784663 1.048673 0.167 Uiso 1 1 calc R U . . .
H14I H 0.602678 0.752021 1.052838 0.167 Uiso 1 1 calc R U . . .
C144 C 0.5255(3) 0.6658(3) 0.92163(17) 0.0481(14) Uani 1 1 d . . . . .
H14J H 0.481518 0.654911 0.939102 0.058 Uiso 1 1 calc R U . . .
H14K H 0.506279 0.665083 0.893508 0.058 Uiso 1 1 calc R U . . .
C151 C 0.6522(3) 0.3538(3) 0.71955(17) 0.0481(15) Uani 1 1 d . . . . .
C152 C 0.6447(4) 0.3068(3) 0.68687(18) 0.0549(16) Uani 1 1 d . . . . .
C153 C 0.6417(5) 0.2315(4) 0.6947(2) 0.075(2) Uani 1 1 d . . . . .
H153 H 0.637158 0.198779 0.672603 0.090 Uiso 1 1 calc R U . . .
C154 C 0.6451(5) 0.2031(4) 0.7329(2) 0.088(3) Uani 1 1 d . . . . .
C155 C 0.6534(5) 0.2522(4) 0.7644(2) 0.075(2) Uani 1 1 d . . . . .
H155 H 0.655085 0.234045 0.791061 0.091 Uiso 1 1 calc R U . . .
C156 C 0.6594(4) 0.3276(3) 0.75842(18) 0.0556(16) Uani 1 1 d . . . . .
C157 C 0.6380(8) 0.1199(4) 0.7418(3) 0.131(5) Uani 1 1 d . . . . .
C158 C 0.7059(9) 0.0964(6) 0.7761(4) 0.161(6) Uani 1 1 d . . . . .
H15A H 0.699072 0.125211 0.800609 0.241 Uiso 1 1 calc R U . . .
H15B H 0.700958 0.044433 0.782313 0.241 Uiso 1 1 calc R U . . .
H15C H 0.757069 0.106097 0.765407 0.241 Uiso 1 1 calc R U . . .
C159 C 0.5661(8) 0.1049(6) 0.7628(4) 0.165(5) Uani 1 1 d . . . . .
H15D H 0.561077 0.139216 0.785171 0.248 Uiso 1 1 calc R U . . .
H15E H 0.522284 0.110532 0.744147 0.248 Uiso 1 1 calc R U . . .
H15F H 0.566901 0.054876 0.773107 0.248 Uiso 1 1 calc R U . . .
C160 C 0.6550(8) 0.0733(4) 0.7072(3) 0.130(4) Uani 1 1 d . . . . .
H16A H 0.704021 0.088322 0.695729 0.195 Uiso 1 1 calc R U . . .
H16B H 0.658373 0.022339 0.715890 0.195 Uiso 1 1 calc R U . . .
H16C H 0.613756 0.077995 0.686930 0.195 Uiso 1 1 calc R U . . .
C161 C 0.6468(3) 0.3324(4) 0.64334(17) 0.0545(16) Uani 1 1 d . . . . .
H16D H 0.608721 0.303826 0.627297 0.065 Uiso 1 1 calc R U . . .
H16E H 0.631383 0.384235 0.642195 0.065 Uiso 1 1 calc R U . . .
C162 C 0.7789(4) 0.3807(3) 0.62667(16) 0.0498(15) Uani 1 1 d . . . . .
C163 C 0.7257(4) 0.3244(3) 0.62460(16) 0.0511(15) Uani 1 1 d . . . . .
C164 C 0.7480(4) 0.2584(3) 0.60706(18) 0.0605(17) Uani 1 1 d . . . . .
H164 H 0.711492 0.219739 0.604894 0.073 Uiso 1 1 calc R U . . .
C165 C 0.8207(4) 0.2477(3) 0.59293(19) 0.0622(18) Uani 1 1 d . . . . .
C166 C 0.8733(4) 0.3041(4) 0.5969(2) 0.0667(19) Uani 1 1 d . . . . .
H166 H 0.923734 0.297188 0.587009 0.080 Uiso 1 1 calc R U . . .
C167 C 0.8555(4) 0.3714(3) 0.61500(18) 0.0535(16) Uani 1 1 d . . . . .
C168 C 0.8409(5) 0.1747(4) 0.5735(2) 0.082(2) Uani 1 1 d . . . . .
C169 C 0.7905(6) 0.1643(4) 0.5355(2) 0.097(3) Uani 1 1 d . . . . .
H16F H 0.736029 0.166837 0.542514 0.145 Uiso 1 1 calc R U . . .
H16G H 0.802172 0.202807 0.516189 0.145 Uiso 1 1 calc R U . . .
H16H H 0.801107 0.116577 0.523503 0.145 Uiso 1 1 calc R U . . .
C170 C 0.9251(5) 0.1705(4) 0.5616(3) 0.098(3) Uani 1 1 d . . . . .
H17A H 0.934971 0.122854 0.549360 0.147 Uiso 1 1 calc R U . . .
H17B H 0.936166 0.209147 0.542272 0.147 Uiso 1 1 calc R U . . .
H17C H 0.958239 0.176798 0.585455 0.147 Uiso 1 1 calc R U . . .
C171 C 0.8239(5) 0.1118(4) 0.6030(3) 0.087(3) Uani 1 1 d . . . . .
H17D H 0.769864 0.113943 0.610943 0.131 Uiso 1 1 calc R U . . .
H17E H 0.833646 0.064896 0.589926 0.131 Uiso 1 1 calc R U . . .
H17F H 0.857274 0.116707 0.626897 0.131 Uiso 1 1 calc R U . . .
C172 C 0.9179(4) 0.4284(3) 0.62343(18) 0.0540(16) Uani 1 1 d . . . . .
H17G H 0.954716 0.428310 0.601138 0.065 Uiso 1 1 calc R U . . .
H17H H 0.894014 0.477252 0.624563 0.065 Uiso 1 1 calc R U . . .
C173 C 0.9418(3) 0.4509(4) 0.6984(2) 0.0552(16) Uani 1 1 d . . . . .
C174 C 0.9610(4) 0.4143(4) 0.6623(2) 0.0582(17) Uani 1 1 d . . . . .
C175 C 1.0170(5) 0.3621(5) 0.6652(2) 0.082(2) Uani 1 1 d . . . . .
H175 H 1.030079 0.337193 0.641238 0.098 Uiso 1 1 calc R U . . .
C176 C 1.0556(5) 0.3428(6) 0.6997(3) 0.106(3) Uani 1 1 d . . . . .
C177 C 1.0335(4) 0.3784(5) 0.7341(3) 0.089(3) Uani 1 1 d . . . . .
H177 H 1.058182 0.365901 0.758713 0.107 Uiso 1 1 calc R U . . .
C178 C 0.9774(4) 0.4311(4) 0.7344(2) 0.0664(19) Uani 1 1 d . . . . .
C179 C 1.1188(8) 0.2867(9) 0.7017(4) 0.160(5) Uani 1 1 d . . . . .
C180 C 1.1320(10) 0.2453(8) 0.6699(4) 0.211(7) Uani 1 1 d . U . . .
H18A H 1.174449 0.211877 0.675983 0.316 Uiso 1 1 calc R U . . .
H18B H 1.085501 0.217070 0.663010 0.316 Uiso 1 1 calc R U . . .
H18C H 1.145606 0.276326 0.647245 0.316 Uiso 1 1 calc R U . . .
C181 C 1.1958(9) 0.3259(12) 0.7164(10) 0.372(17) Uani 1 1 d . U . . .
H18D H 1.185385 0.356295 0.739884 0.558 Uiso 1 1 calc R U . . .
H18E H 1.234406 0.289108 0.723546 0.558 Uiso 1 1 calc R U . . .
H18F H 1.215356 0.356640 0.694809 0.558 Uiso 1 1 calc R U . . .
C182 C 1.0993(10) 0.2307(9) 0.7390(4) 0.225(8) Uani 1 1 d . U . . .
H18G H 1.089130 0.259136 0.763214 0.337 Uiso 1 1 calc R U . . .
H18H H 1.053768 0.201280 0.731826 0.337 Uiso 1 1 calc R U . . .
H18I H 1.143276 0.198505 0.743922 0.337 Uiso 1 1 calc R U . . .
C183 C 0.9541(4) 0.4636(4) 0.7743(2) 0.0646(18) Uani 1 1 d . . . . .
H18J H 1.000528 0.469277 0.791722 0.078 Uiso 1 1 calc R U . . .
H18K H 0.932268 0.512674 0.769673 0.078 Uiso 1 1 calc R U . . .
C184 C 0.8166(4) 0.4268(3) 0.78867(16) 0.0486(14) Uani 1 1 d . . . . .
C185 C 0.8955(4) 0.4169(4) 0.79567(19) 0.0613(18) Uani 1 1 d . . . . .
C186 C 0.9207(5) 0.3613(5) 0.8208(2) 0.083(2) Uani 1 1 d . . . . .
H186 H 0.974393 0.356485 0.825995 0.100 Uiso 1 1 calc R U . . .
C187 C 0.8707(5) 0.3125(5) 0.8386(2) 0.084(2) Uani 1 1 d . . . . .
C188 C 0.7927(4) 0.3207(4) 0.8297(2) 0.0696(19) Uani 1 1 d . . . . .
H188 H 0.757327 0.287470 0.841174 0.083 Uiso 1 1 calc R U . . .
C189 C 0.7636(4) 0.3762(3) 0.80427(17) 0.0517(15) Uani 1 1 d . . . . .
C190 C 0.8997(6) 0.2548(7) 0.8681(4) 0.133(4) Uani 1 1 d . . . . .
C191 C 0.8393(8) 0.2035(7) 0.8813(4) 0.172(5) Uani 1 1 d . U . . .
H19D H 0.817219 0.177809 0.857954 0.257 Uiso 1 1 calc R U . . .
H19E H 0.861899 0.168073 0.899968 0.257 Uiso 1 1 calc R U . . .
H19F H 0.798702 0.230745 0.894753 0.257 Uiso 1 1 calc R U . . .
C192 C 0.9662(11) 0.2142(10) 0.8473(6) 0.273(10) Uani 1 1 d . U . . .
H19G H 1.005116 0.249535 0.838954 0.410 Uiso 1 1 calc R U . . .
H19H H 0.989619 0.179435 0.866154 0.410 Uiso 1 1 calc R U . . .
H19I H 0.945912 0.187805 0.823777 0.410 Uiso 1 1 calc R U . . .
C193 C 0.9311(14) 0.2924(9) 0.9055(5) 0.282(11) Uani 1 1 d . U . . .
H19J H 0.971495 0.327090 0.898103 0.423 Uiso 1 1 calc R U . . .
H19K H 0.889445 0.318622 0.918655 0.423 Uiso 1 1 calc R U . . .
H19L H 0.952642 0.255951 0.923870 0.423 Uiso 1 1 calc R U . . .
C194 C 0.6778(3) 0.3769(3) 0.79385(17) 0.0535(16) Uani 1 1 d . . . . .
H19M H 0.648403 0.360431 0.817327 0.064 Uiso 1 1 calc R U . . .
H19N H 0.661713 0.427325 0.787430 0.064 Uiso 1 1 calc R U . . .
C201 C 0.7611(4) 0.7162(4) 0.9328(2) 0.0684(18) Uiso 1 1 d . . . . .
C202 C 0.8000(7) 0.7229(7) 0.9716(4) 0.141(4) Uiso 1 1 d . . . . .
H20M H 0.830764 0.767825 0.972334 0.212 Uiso 1 1 calc R U . . .
H20N H 0.833873 0.680827 0.975760 0.212 Uiso 1 1 calc R U . . .
H20O H 0.761767 0.724390 0.992770 0.212 Uiso 1 1 calc R U . . .
C203 C 0.5180(5) 0.4540(5) 0.8667(3) 0.099(3) Uiso 1 1 d . . . . .
C204 C 0.5322(6) 0.3993(6) 0.9011(3) 0.117(3) Uiso 1 1 d . . . . .
H20D H 0.544745 0.425957 0.925872 0.176 Uiso 1 1 calc R U . . .
H20E H 0.575132 0.367280 0.894322 0.176 Uiso 1 1 calc R U . . .
H20F H 0.485700 0.369802 0.904882 0.176 Uiso 1 1 calc R U . . .
C205 C 0.4826(5) 0.5145(4) 0.6398(2) 0.077(2) Uiso 1 1 d . . . . .
C206 C 0.4234(5) 0.5215(5) 0.6080(2) 0.088(2) Uiso 1 1 d . . . . .
H20G H 0.446738 0.541329 0.583867 0.132 Uiso 1 1 calc R U . . .
H20H H 0.382833 0.554374 0.617049 0.132 Uiso 1 1 calc R U . . .
H20I H 0.401115 0.473381 0.602031 0.132 Uiso 1 1 calc R U . . .
C207 C 0.8403(4) 0.2902(4) 0.7151(2) 0.073(2) Uiso 1 1 d . . . . .
C208 C 0.8697(7) 0.2138(7) 0.7184(4) 0.149(4) Uiso 1 1 d . . . . .
H20J H 0.826347 0.179492 0.716891 0.224 Uiso 1 1 calc R U . . .
H20K H 0.897274 0.207947 0.744055 0.224 Uiso 1 1 calc R U . . .
H20L H 0.904807 0.204039 0.696355 0.224 Uiso 1 1 calc R U . . .
C209 C 0.9376(4) 0.8088(4) 0.7177(2) 0.0676(18) Uiso 1 1 d . . . . .
C210 C 0.9927(5) 0.8572(4) 0.7006(2) 0.083(2) Uiso 1 1 d . . . . .
H21P H 1.010267 0.836950 0.675158 0.125 Uiso 1 1 calc R U . . .
H21Q H 1.036759 0.863087 0.719131 0.125 Uiso 1 1 calc R U . . .
H21R H 0.968847 0.904832 0.695807 0.125 Uiso 1 1 calc R U . . .
C211 C 0.8841(6) 0.3769(6) 0.4874(3) 0.105(3) Uiso 1 1 d . . . . .
C212 C 0.8434(6) 0.4243(5) 0.5125(3) 0.106(3) Uiso 1 1 d . . . . .
H21D H 0.879622 0.457425 0.526286 0.159 Uiso 1 1 calc R U . . .
H21E H 0.815461 0.395738 0.532368 0.159 Uiso 1 1 calc R U . . .
H21F H 0.806662 0.452764 0.496374 0.159 Uiso 1 1 calc R U . . .
C213 C 0.5962(8) 0.1665(9) 0.8724(4) 0.152(5) Uiso 1 1 d . . . . .
C214 C 0.5631(9) 0.0889(8) 0.8717(5) 0.181(6) Uiso 1 1 d . . . . .
H21G H 0.508780 0.090436 0.863320 0.272 Uiso 1 1 calc R U . . .
H21H H 0.567599 0.067743 0.898551 0.272 Uiso 1 1 calc R U . . .
H21I H 0.591795 0.059030 0.852731 0.272 Uiso 1 1 calc R U . . .
C215 C 0.6775(5) 0.7924(5) 0.5134(3) 0.098(3) Uiso 1 1 d . . . . .
C216 C 0.7119(4) 0.7827(4) 0.5518(2) 0.0648(17) Uiso 1 1 d . . . . .
H21J H 0.708073 0.731251 0.559476 0.097 Uiso 1 1 calc R U . . .
H21K H 0.685281 0.812874 0.571412 0.097 Uiso 1 1 calc R U . . .
H21L H 0.766249 0.797133 0.551049 0.097 Uiso 1 1 calc R U . . .
C217 C 0.1774(10) 0.5574(8) 0.6366(5) 0.162(5) Uiso 1 1 d . . . . .
C218 C 0.0962(6) 0.5554(6) 0.6332(3) 0.112(3) Uiso 1 1 d . . . . .
H21M H 0.078000 0.505284 0.637006 0.169 Uiso 1 1 calc R U . . .
H21N H 0.080189 0.572425 0.606506 0.169 Uiso 1 1 calc R U . . .
H21O H 0.074201 0.587142 0.653660 0.169 Uiso 1 1 calc R U . . .
C219 C 0.4079(11) 0.3023(12) 0.6384(6) 0.203(7) Uiso 1 1 d . . . . .
C220 C 0.4171(11) 0.2261(10) 0.6233(6) 0.231(8) Uiso 1 1 d . . . . .
H22C H 0.467488 0.207408 0.631977 0.346 Uiso 1 1 calc R U . . .
H22D H 0.413481 0.225716 0.593981 0.346 Uiso 1 1 calc R U . . .
H22E H 0.376407 0.195144 0.634179 0.346 Uiso 1 1 calc R U . . .
N1 N 0.7302(3) 0.7108(3) 0.90305(15) 0.0502(12) Uiso 1 1 d . . . . .
N2 N 0.5092(3) 0.4991(3) 0.84317(16) 0.0564(13) Uiso 1 1 d . . . . .
N3 N 0.5302(3) 0.5112(3) 0.66537(15) 0.0554(12) Uiso 1 1 d . . . . .
N4 N 0.8177(3) 0.3455(3) 0.71139(15) 0.0552(13) Uiso 1 1 d . . . . .
N5 N 0.8923(4) 0.7696(3) 0.73127(18) 0.0736(16) Uiso 1 1 d . . . . .
N6 N 0.9173(6) 0.3394(6) 0.4653(3) 0.157(4) Uiso 1 1 d . . . . .
N7 N 0.6034(6) 0.2281(6) 0.8714(3) 0.148(3) Uiso 1 1 d . . . . .
N8 N 0.6510(6) 0.7992(6) 0.4809(3) 0.146(3) Uiso 1 1 d . . . . .
N9 N 0.2418(10) 0.5436(8) 0.6509(5) 0.210(6) Uiso 1 1 d . . . . .
N10 N 0.3959(11) 0.3555(11) 0.6559(6) 0.256(8) Uiso 1 1 d . . . . .
N11 N 0.2714(5) 0.8386(5) 0.7772(3) 0.040(2) Uiso 0.5 1 d . . P . .
C221 C 0.2033(10) 0.8744(9) 0.7672(5) 0.080(4) Uiso 0.5 1 d . . P . .
C222 C 0.1464(14) 0.8939(13) 0.7688(7) 0.129(7) Uiso 0.5 1 d . . P . .
H22F H 0.114984 0.858986 0.783666 0.193 Uiso 0.5 1 calc R U P . .
H22G H 0.124827 0.899616 0.741674 0.193 Uiso 0.5 1 calc R U P . .
H22H H 0.146449 0.941130 0.782665 0.193 Uiso 0.5 1 calc R U P . .
N12 N 0.2868(12) 0.4627(11) 0.8189(6) 0.137(6) Uiso 0.5 1 d . . P . .
C224 C 0.1535(14) 0.3854(13) 0.8324(8) 0.139(8) Uiso 0.5 1 d . . P . .
H22I H 0.145501 0.352297 0.809540 0.209 Uiso 0.5 1 calc R U P . .
H22J H 0.107650 0.415563 0.835719 0.209 Uiso 0.5 1 calc R U P . .
H22K H 0.162773 0.356783 0.856777 0.209 Uiso 0.5 1 calc R U P . .
C223 C 0.2102(16) 0.4253(14) 0.8263(8) 0.141(8) Uiso 0.5 1 d . . P . .

loop_
_atom_site_aniso_label
_atom_site_aniso_U_11
_atom_site_aniso_U_22
_atom_site_aniso_U_33
_atom_site_aniso_U_23
_atom_site_aniso_U_13
_atom_site_aniso_U_12
Sc1 0.0362(5) 0.0506(6) 0.0313(5) 0.0013(4) -0.0031(4) -0.0109(5)
Sc2 0.0348(5) 0.0499(6) 0.0353(5) 0.0011(5) -0.0031(4) -0.0109(5)
Sc3 0.0341(5) 0.0524(6) 0.0338(5) 0.0012(5) -0.0043(4) -0.0133(5)
Sc4 0.0343(5) 0.0493(6) 0.0380(5) -0.0009(5) 0.0001(4) -0.0133(5)
Sc5 0.0348(5) 0.0510(6) 0.0331(5) 0.0014(5) -0.0027(4) -0.0128(5)
Sc6 0.0368(5) 0.0522(6) 0.0384(5) -0.0037(5) -0.0015(4) -0.0129(5)
Sc7 0.0395(6) 0.0506(6) 0.0405(6) 0.0003(5) 0.0000(5) -0.0091(5)
Sc8 0.0428(6) 0.0491(6) 0.0334(5) 0.0022(5) -0.0024(4) -0.0095(5)
O1 0.044(2) 0.052(2) 0.0330(19) 0.0033(17) -0.0068(16) -0.0112(18)
O2 0.046(2) 0.071(3) 0.044(2) -0.010(2) -0.0120(18) 0.000(2)
O3 0.053(2) 0.056(2) 0.036(2) 0.0018(18) 0.0016(17) -0.0083(19)
O4 0.049(2) 0.051(2) 0.042(2) 0.0033(18) 0.0020(17) -0.0110(19)
O5 0.038(2) 0.063(3) 0.038(2) 0.0045(18) -0.0065(16) -0.0091(18)
O6 0.0284(18) 0.053(2) 0.044(2) -0.0011(17) -0.0016(15) -0.0116(17)
O7 0.038(2) 0.056(2) 0.047(2) -0.0019(18) -0.0020(17) -0.0085(18)
O8 0.047(2) 0.049(2) 0.049(2) 0.0071(18) -0.0119(18) -0.0122(19)
O9 0.042(2) 0.057(2) 0.0305(18) 0.0072(17) -0.0011(16) -0.0098(18)
O10 0.038(2) 0.052(2) 0.0322(18) 0.0058(16) -0.0064(15) -0.0099(17)
O11 0.040(2) 0.060(2) 0.0359(19) -0.0017(17) -0.0057(16) -0.0204(18)
O12 0.039(2) 0.057(2) 0.0342(19) -0.0062(17) -0.0047(15) -0.0086(18)
O13 0.046(2) 0.043(2) 0.044(2) -0.0022(17) -0.0010(17) -0.0137(18)
O14 0.050(2) 0.047(2) 0.042(2) -0.0032(18) 0.0012(17) -0.0048(18)
O15 0.040(2) 0.057(2) 0.049(2) 0.0071(19) -0.0025(17) -0.0064(19)
O16 0.041(2) 0.046(2) 0.0387(19) 0.0104(17) -0.0032(16) -0.0057(17)
O17 0.0301(17) 0.046(2) 0.0321(18) 0.0007(15) -0.0023(14) -0.0106(16)
O18 0.055(2) 0.050(2) 0.042(2) 0.0047(18) -0.0042(18) -0.0151(19)
O19 0.040(2) 0.047(2) 0.0377(19) 0.0019(16) -0.0014(16) -0.0078(17)
O20 0.0387(19) 0.047(2) 0.0306(18) 0.0022(16) -0.0038(15) -0.0120(17)
O21 0.040(2) 0.045(2) 0.0373(19) 0.0030(16) -0.0035(16) -0.0088(17)
O22 0.0361(19) 0.049(2) 0.0329(18) -0.0014(16) -0.0009(15) -0.0100(17)
O23 0.040(2) 0.057(2) 0.043(2) -0.0033(18) -0.0003(16) -0.0159(18)
O24 0.038(2) 0.064(3) 0.045(2) 0.0082(19) -0.0018(17) -0.0151(19)
C1 0.044(3) 0.043(3) 0.030(3) -0.002(2) -0.005(2) 0.001(3)
C2 0.050(3) 0.047(3) 0.029(3) -0.002(2) 0.001(2) -0.009(3)
C3 0.061(4) 0.050(4) 0.035(3) 0.000(3) -0.001(3) -0.004(3)
C4 0.063(4) 0.056(4) 0.034(3) 0.000(3) -0.010(3) 0.002(3)
C5 0.054(4) 0.058(4) 0.037(3) 0.000(3) -0.014(3) 0.005(3)
C6 0.046(3) 0.056(4) 0.029(3) 0.000(3) -0.003(2) -0.001(3)
C7 0.078(5) 0.058(4) 0.044(3) 0.003(3) -0.013(3) 0.000(3)
C8 0.090(5) 0.069(5) 0.065(4) 0.019(4) -0.003(4) -0.009(4)
C9 0.088(5) 0.084(5) 0.064(4) 0.018(4) -0.019(4) 0.011(4)
C10 0.109(6) 0.056(4) 0.077(5) 0.007(4) -0.020(4) 0.013(4)
C11 0.040(3) 0.063(4) 0.043(3) 0.007(3) -0.006(2) -0.001(3)
C12 0.045(3) 0.059(4) 0.036(3) 0.003(3) -0.008(2) -0.017(3)
C13 0.047(3) 0.055(4) 0.045(3) 0.005(3) -0.009(3) -0.017(3)
C14 0.054(4) 0.062(4) 0.056(4) 0.008(3) -0.016(3) -0.009(3)
C15 0.063(4) 0.066(4) 0.046(3) 0.008(3) -0.021(3) -0.024(4)
C16 0.063(4) 0.060(4) 0.050(4) -0.003(3) -0.013(3) -0.019(3)
C17 0.052(4) 0.057(4) 0.045(3) 0.003(3) -0.009(3) -0.011(3)
C18 0.087(5) 0.072(5) 0.055(4) 0.002(4) -0.025(4) -0.013(4)
C19 0.145(8) 0.076(6) 0.073(5) 0.010(4) -0.051(5) 0.002(5)
C20 0.083(5) 0.101(6) 0.076(5) -0.010(5) -0.034(4) 0.000(5)
C21 0.107(6) 0.084(5) 0.058(4) 0.002(4) -0.033(4) -0.018(5)
C22 0.062(4) 0.054(4) 0.039(3) -0.004(3) -0.004(3) -0.016(3)
C23 0.056(3) 0.046(3) 0.035(3) 0.001(2) 0.008(3) -0.004(3)
C24 0.061(4) 0.051(4) 0.042(3) -0.001(3) -0.001(3) -0.003(3)
C25 0.069(4) 0.070(4) 0.038(3) -0.009(3) 0.002(3) -0.010(4)
C26 0.079(5) 0.062(4) 0.042(3) 0.000(3) 0.012(3) -0.012(4)
C27 0.060(4) 0.061(4) 0.046(3) -0.002(3) 0.009(3) -0.011(3)
C28 0.052(3) 0.049(4) 0.052(3) 0.002(3) 0.009(3) -0.001(3)
C29 0.089(5) 0.093(6) 0.045(4) -0.001(4) 0.015(4) -0.020(5)
C30 0.123(8) 0.195(11) 0.049(5) 0.025(6) 0.002(5) -0.020(8)
C31 0.137(8) 0.174(10) 0.074(6) -0.001(6) 0.052(6) 0.020(8)
C32 0.162(10) 0.146(9) 0.061(5) 0.026(6) 0.015(6) -0.047(8)
C33 0.051(3) 0.048(3) 0.043(3) 0.005(3) 0.002(3) -0.005(3)
C34 0.046(3) 0.048(3) 0.037(3) 0.002(2) 0.000(2) -0.015(3)
C35 0.050(3) 0.051(4) 0.039(3) 0.007(3) -0.003(3) -0.011(3)
C36 0.047(3) 0.057(4) 0.050(3) 0.006(3) 0.003(3) -0.004(3)
C37 0.049(3) 0.057(4) 0.039(3) 0.014(3) -0.003(3) -0.008(3)
C38 0.051(3) 0.046(3) 0.044(3) 0.005(3) -0.001(3) -0.006(3)
C39 0.045(3) 0.051(3) 0.032(3) 0.000(2) -0.004(2) -0.011(3)
C40 0.055(4) 0.056(4) 0.061(4) 0.012(3) 0.012(3) -0.005(3)
C41 0.062(4) 0.076(5) 0.058(4) 0.017(3) 0.004(3) -0.003(4)
C42 0.063(4) 0.077(5) 0.078(5) 0.019(4) 0.019(4) -0.005(4)
C43 0.070(5) 0.081(5) 0.079(5) 0.006(4) 0.008(4) -0.025(4)
C44 0.051(3) 0.047(3) 0.034(3) 0.000(2) -0.004(2) -0.009(3)
C51 0.038(3) 0.081(5) 0.035(3) 0.009(3) -0.005(2) -0.005(3)
C52 0.052(4) 0.078(5) 0.055(4) 0.030(4) -0.008(3) 0.000(4)
C53 0.054(4) 0.094(6) 0.065(4) 0.022(4) -0.010(3) 0.001(4)
C54 0.053(4) 0.108(6) 0.056(4) 0.019(4) -0.013(3) 0.011(4)
C55 0.043(4) 0.107(6) 0.046(4) 0.003(4) -0.010(3) -0.005(4)
C56 0.031(3) 0.088(5) 0.039(3) 0.004(3) -0.007(2) 0.000(3)
C57 0.059(5) 0.146(9) 0.071(5) 0.011(5) -0.021(4) -0.007(5)
C61 0.035(3) 0.083(5) 0.048(3) -0.012(3) -0.004(3) -0.012(3)
C62 0.037(3) 0.047(3) 0.051(3) -0.004(3) -0.001(3) -0.010(3)
C63 0.032(3) 0.064(4) 0.047(3) -0.007(3) -0.008(2) -0.009(3)
C64 0.034(3) 0.081(5) 0.061(4) -0.009(3) -0.007(3) -0.014(3)
C65 0.033(3) 0.075(5) 0.082(5) -0.007(4) -0.004(3) -0.014(3)
C66 0.034(3) 0.069(4) 0.067(4) -0.002(3) 0.004(3) -0.011(3)
C67 0.038(3) 0.048(3) 0.059(4) 0.004(3) -0.001(3) -0.008(3)
C68 0.035(4) 0.107(6) 0.105(6) -0.010(5) -0.003(4) -0.020(4)
C72 0.039(3) 0.065(4) 0.048(3) 0.002(3) 0.007(3) -0.009(3)
C73 0.034(3) 0.066(4) 0.046(3) -0.011(3) 0.005(2) -0.001(3)
C74 0.041(3) 0.066(4) 0.045(3) 0.000(3) -0.001(3) -0.006(3)
C75 0.058(4) 0.091(5) 0.059(4) -0.005(4) 0.019(3) -0.012(4)
C76 0.073(5) 0.096(6) 0.074(5) -0.025(4) 0.027(4) -0.015(4)
C77 0.070(4) 0.076(5) 0.071(4) -0.025(4) 0.012(4) -0.003(4)
C78 0.049(4) 0.064(4) 0.058(4) -0.012(3) 0.002(3) -0.006(3)
C79 0.114(7) 0.148(9) 0.079(6) -0.037(6) 0.045(5) -0.043(7)
C80 0.132(9) 0.259(16) 0.077(7) -0.037(9) 0.033(6) -0.054(10)
C81 0.135(9) 0.222(13) 0.101(7) -0.080(8) 0.050(6) -0.058(9)
C82 0.087(6) 0.354(19) 0.095(7) -0.087(9) 0.054(5) -0.054(9)
C83 0.052(4) 0.057(4) 0.069(4) -0.011(3) -0.004(3) -0.004(3)
C84 0.059(4) 0.048(4) 0.068(4) 0.012(3) -0.017(3) -0.015(3)
C85 0.057(4) 0.044(4) 0.082(5) 0.001(3) -0.010(4) -0.006(3)
C86 0.083(6) 0.062(5) 0.109(7) -0.002(5) -0.017(5) 0.011(4)
C87 0.088(6) 0.067(5) 0.125(8) 0.021(5) -0.030(6) 0.018(5)
C88 0.091(6) 0.078(6) 0.096(6) 0.023(5) -0.024(5) 0.009(5)
C89 0.070(5) 0.061(4) 0.083(5) 0.024(4) -0.023(4) -0.013(4)
C90 0.131(9) 0.127(9) 0.167(10) 0.038(8) -0.021(8) 0.054(7)
C91 0.217(15) 0.088(8) 0.38(2) 0.039(11) 0.106(15) 0.028(8)
C92 0.38(2) 0.41(2) 0.185(12) 0.096(14) 0.008(13) 0.316(19)
C93 0.116(9) 0.124(10) 0.36(2) 0.092(12) 0.012(11) 0.062(8)
C94 0.069(4) 0.073(5) 0.068(4) 0.033(4) -0.013(4) -0.021(4)
C101 0.040(3) 0.049(3) 0.038(3) 0.010(3) -0.004(2) -0.015(3)
C102 0.039(3) 0.056(4) 0.039(3) 0.005(3) -0.006(2) -0.013(3)
C103 0.048(4) 0.073(4) 0.042(3) 0.013(3) 0.000(3) -0.011(3)
C104 0.057(4) 0.087(5) 0.044(3) 0.022(3) 0.004(3) -0.002(4)
C105 0.049(4) 0.074(4) 0.047(3) 0.015(3) 0.000(3) -0.001(3)
C106 0.047(3) 0.057(4) 0.042(3) 0.013(3) 0.001(3) -0.013(3)
C107 0.086(5) 0.123(7) 0.050(4) 0.023(4) 0.015(4) 0.020(5)
C111 0.059(4) 0.065(4) 0.042(3) 0.007(3) 0.004(3) 0.005(3)
C112 0.039(3) 0.073(4) 0.026(3) 0.003(3) 0.000(2) 0.000(3)
C113 0.037(3) 0.083(5) 0.039(3) 0.012(3) 0.004(3) 0.002(3)
C114 0.052(4) 0.094(5) 0.047(4) 0.030(3) 0.002(3) -0.002(4)
C115 0.040(4) 0.125(7) 0.057(4) 0.028(4) -0.007(3) 0.003(4)
C116 0.035(3) 0.096(5) 0.046(3) 0.010(4) -0.003(3) -0.007(3)
C117 0.033(3) 0.076(4) 0.037(3) -0.002(3) 0.000(2) -0.009(3)
C118 0.052(4) 0.132(8) 0.092(6) 0.057(6) -0.004(4) -0.010(5)
C119 0.100(7) 0.148(9) 0.134(9) 0.017(7) -0.062(6) -0.014(7)
C120 0.119(8) 0.141(9) 0.084(6) 0.007(6) -0.038(6) 0.018(7)
C121 0.124(8) 0.157(10) 0.118(8) -0.043(7) -0.071(6) 0.054(8)
C122 0.035(3) 0.076(4) 0.040(3) 0.003(3) -0.002(2) -0.017(3)
C123 0.043(3) 0.065(4) 0.042(3) -0.002(3) -0.006(3) -0.019(3)
C124 0.040(3) 0.068(4) 0.050(3) -0.005(3) -0.009(3) -0.019(3)
C125 0.048(4) 0.084(5) 0.073(4) -0.018(4) -0.012(3) -0.010(4)
C126 0.054(4) 0.102(6) 0.086(5) -0.034(5) -0.025(4) -0.009(4)
C127 0.060(4) 0.084(5) 0.074(5) -0.028(4) -0.016(4) -0.008(4)
C128 0.048(3) 0.069(4) 0.045(3) -0.006(3) -0.009(3) -0.021(3)
C129 0.078(6) 0.150(9) 0.145(9) -0.098(7) -0.051(6) 0.012(6)
C130 0.214(14) 0.112(9) 0.268(16) -0.050(10) -0.170(12) -0.017(9)
C131 0.175(14) 0.33(2) 0.168(14) -0.098(14) -0.044(11) -0.073(14)
C132 0.107(8) 0.286(16) 0.260(14) -0.203(12) -0.119(9) 0.063(9)
C133 0.051(4) 0.060(4) 0.055(4) -0.012(3) -0.005(3) -0.015(3)
C134 0.040(3) 0.060(4) 0.034(3) -0.005(3) -0.003(2) -0.003(3)
C135 0.044(3) 0.058(4) 0.040(3) -0.007(3) -0.006(3) -0.009(3)
C136 0.057(4) 0.064(4) 0.056(4) -0.018(3) -0.007(3) -0.005(3)
C137 0.065(4) 0.070(4) 0.038(3) -0.006(3) -0.005(3) -0.002(3)
C138 0.060(4) 0.081(5) 0.036(3) -0.005(3) 0.002(3) 0.005(4)
C139 0.038(3) 0.065(4) 0.041(3) -0.004(3) 0.001(2) -0.002(3)
C140 0.110(6) 0.090(6) 0.050(4) -0.021(4) 0.000(4) -0.011(5)
C141 0.132(8) 0.178(10) 0.056(5) -0.025(6) -0.016(5) -0.041(8)
C142 0.156(9) 0.126(8) 0.064(5) -0.037(5) 0.017(5) -0.003(7)
C143 0.167(9) 0.121(7) 0.046(4) -0.019(5) 0.008(5) -0.025(7)
C144 0.044(3) 0.062(4) 0.039(3) 0.006(3) -0.001(3) -0.011(3)
C151 0.046(3) 0.048(4) 0.051(3) 0.000(3) 0.013(3) -0.019(3)
C152 0.060(4) 0.054(4) 0.051(3) -0.001(3) 0.007(3) -0.021(3)
C153 0.110(6) 0.056(4) 0.058(4) -0.008(3) 0.016(4) -0.031(4)
C154 0.142(7) 0.051(4) 0.070(5) -0.003(4) 0.034(5) -0.037(5)
C155 0.111(6) 0.062(4) 0.055(4) 0.002(3) 0.022(4) -0.035(4)
C156 0.064(4) 0.055(4) 0.049(3) -0.002(3) 0.009(3) -0.025(3)
C157 0.257(14) 0.054(5) 0.081(6) -0.003(4) 0.041(8) -0.055(7)
C158 0.274(18) 0.089(8) 0.119(9) 0.024(7) -0.020(10) 0.010(9)
C159 0.204(13) 0.090(7) 0.202(13) 0.027(8) 0.058(11) -0.076(8)
C160 0.245(14) 0.051(5) 0.093(7) 0.009(5) 0.014(8) -0.017(7)
C161 0.055(4) 0.064(4) 0.044(3) -0.005(3) 0.001(3) -0.015(3)
C162 0.062(4) 0.051(4) 0.037(3) 0.000(3) 0.004(3) -0.001(3)
C163 0.066(4) 0.051(4) 0.036(3) -0.002(3) 0.006(3) -0.009(3)
C164 0.084(5) 0.046(4) 0.052(4) 0.004(3) 0.008(3) -0.010(3)
C165 0.087(5) 0.046(4) 0.055(4) -0.002(3) 0.022(4) 0.000(4)
C166 0.082(5) 0.052(4) 0.067(4) 0.009(3) 0.030(4) 0.002(4)
C167 0.061(4) 0.052(4) 0.048(3) 0.006(3) 0.014(3) 0.005(3)
C168 0.111(6) 0.058(4) 0.076(5) 0.001(4) 0.034(5) 0.003(4)
C169 0.158(9) 0.053(5) 0.080(5) -0.013(4) 0.028(6) -0.006(5)
C170 0.120(7) 0.072(5) 0.104(6) -0.001(5) 0.050(5) 0.014(5)
C171 0.116(7) 0.048(4) 0.100(6) 0.015(4) 0.034(5) 0.010(4)
C172 0.057(4) 0.051(4) 0.055(4) 0.016(3) 0.019(3) 0.001(3)
C173 0.040(3) 0.055(4) 0.070(4) 0.025(3) -0.002(3) -0.012(3)
C174 0.047(4) 0.064(4) 0.064(4) 0.020(3) 0.010(3) -0.003(3)
C175 0.082(5) 0.090(6) 0.075(5) 0.033(4) 0.023(4) 0.033(4)
C176 0.093(6) 0.130(8) 0.097(6) 0.048(6) 0.019(5) 0.060(6)
C177 0.063(5) 0.124(7) 0.081(5) 0.055(5) 0.004(4) 0.023(5)
C178 0.045(4) 0.083(5) 0.071(4) 0.033(4) -0.003(3) -0.002(4)
C179 0.156(10) 0.209(13) 0.117(8) 0.051(7) 0.002(7) 0.115(9)
C180 0.283(17) 0.173(12) 0.181(11) 0.056(9) 0.084(11) 0.159(11)
C181 0.092(10) 0.29(2) 0.74(5) -0.08(2) -0.057(17) 0.098(10)
C182 0.243(16) 0.273(17) 0.161(12) 0.110(11) 0.057(11) 0.166(13)
C183 0.043(3) 0.086(5) 0.065(4) 0.027(4) -0.010(3) -0.012(3)
C184 0.055(4) 0.053(4) 0.038(3) 0.004(3) -0.005(3) -0.007(3)
C185 0.045(4) 0.090(5) 0.049(4) 0.015(3) -0.005(3) -0.004(3)
C186 0.069(5) 0.108(7) 0.073(5) 0.039(5) -0.015(4) -0.001(5)
C187 0.079(5) 0.092(6) 0.082(5) 0.047(5) -0.007(4) 0.004(5)
C188 0.078(5) 0.067(5) 0.064(4) 0.024(4) -0.001(4) -0.010(4)
C189 0.058(4) 0.053(4) 0.044(3) 0.007(3) 0.003(3) -0.006(3)
C190 0.104(7) 0.154(10) 0.139(8) 0.093(7) -0.018(6) 0.005(6)
C191 0.174(11) 0.154(11) 0.187(12) 0.122(9) -0.004(9) 0.005(8)
C192 0.249(17) 0.258(17) 0.320(19) 0.207(14) 0.104(15) 0.160(14)
C193 0.47(3) 0.190(14) 0.179(11) 0.123(9) -0.188(15) -0.070(14)
C194 0.058(4) 0.059(4) 0.043(3) -0.001(3) 0.007(3) -0.021(3)

loop_
_atom_type_symbol
_atom_type_description
_atom_type_scat_dispersion_real
_atom_type_scat_dispersion_imag
_atom_type_scat_source
C C 0.0181 0.0091 'International Tables Vol C Tables 4.2.6.8 and 6.1.1.4'
H H 0.0000 0.0000 'International Tables Vol C Tables 4.2.6.8 and 6.1.1.4'
N N 0.0311 0.0180 'International Tables Vol C Tables 4.2.6.8 and 6.1.1.4'
O O 0.0492 0.0322 'International Tables Vol C Tables 4.2.6.8 and 6.1.1.4'
Sc Sc 0.3119 1.5331 'International Tables Vol C Tables 4.2.6.8 and 6.1.1.4'

loop_
_geom_angle_atom_site_label_1
_geom_angle_atom_site_label_2
_geom_angle_atom_site_label_3
_geom_angle
_geom_angle_site_symmetry_1
_geom_angle_site_symmetry_3
_geom_angle_publ_flag
O1 Sc1 O5 110.59(15) . . ?
O1 Sc1 O17 169.90(15) . . ?
O5 Sc1 O17 78.43(14) . . ?
O1 Sc1 O20 80.83(14) . . ?
O5 Sc1 O20 168.05(15) . . ?
O17 Sc1 O20 89.92(13) . . ?
O1 Sc1 O21 78.88(14) . . ?
O5 Sc1 O21 98.22(14) . . ?
O17 Sc1 O21 95.64(14) . . ?
O20 Sc1 O21 80.15(13) . . ?
O1 Sc1 O18 96.90(14) . . ?
O5 Sc1 O18 87.91(15) . . ?
O17 Sc1 O18 87.76(14) . . ?
O20 Sc1 O18 94.31(14) . . ?
O21 Sc1 O18 173.47(14) . . ?
O1 Sc1 Sc8 46.36(11) . . ?
O5 Sc1 Sc8 137.93(11) . . ?
O17 Sc1 Sc8 123.84(10) . . ?
O20 Sc1 Sc8 48.21(9) . . ?
O21 Sc1 Sc8 49.16(9) . . ?
O18 Sc1 Sc8 124.39(11) . . ?
O1 Sc1 Sc2 148.83(12) . . ?
O5 Sc1 Sc2 41.60(10) . . ?
O17 Sc1 Sc2 41.24(9) . . ?
O20 Sc1 Sc2 128.26(10) . . ?
O21 Sc1 Sc2 113.51(10) . . ?
O18 Sc1 Sc2 72.64(10) . . ?
Sc8 Sc1 Sc2 160.56(5) . . ?
O1 Sc1 Sc3 148.26(11) . . ?
O5 Sc1 Sc3 98.29(10) . . ?
O17 Sc1 Sc3 26.83(9) . . ?
O20 Sc1 Sc3 71.55(9) . . ?
O21 Sc1 Sc3 110.51(10) . . ?
O18 Sc1 Sc3 70.55(10) . . ?
Sc8 Sc1 Sc3 116.51(4) . . ?
Sc2 Sc1 Sc3 56.80(3) . . ?
O7 Sc2 O8 90.18(16) . . ?
O7 Sc2 O12 99.12(15) . . ?
O8 Sc2 O12 90.24(15) . . ?
O7 Sc2 O17 155.00(16) . . ?
O8 Sc2 O17 113.78(15) . . ?
O12 Sc2 O17 74.85(13) . . ?
O7 Sc2 O5 117.55(16) . . ?
O8 Sc2 O5 82.27(15) . . ?
O12 Sc2 O5 142.45(14) . . ?
O17 Sc2 O5 74.79(13) . . ?
O7 Sc2 O6 82.92(15) . . ?
O8 Sc2 O6 163.85(15) . . ?
O12 Sc2 O6 105.22(14) . . ?
O17 Sc2 O6 75.60(12) . . ?
O5 Sc2 O6 87.99(14) . . ?
O7 Sc2 Sc1 156.91(12) . . ?
O8 Sc2 Sc1 87.49(11) . . ?
O12 Sc2 Sc1 103.86(10) . . ?
O17 Sc2 Sc1 39.52(9) . . ?
O5 Sc2 Sc1 39.40(10) . . ?
O6 Sc2 Sc1 93.14(9) . . ?
O7 Sc2 Sc3 134.81(12) . . ?
O8 Sc2 Sc3 102.00(12) . . ?
O12 Sc2 Sc3 38.58(9) . . ?
O17 Sc2 Sc3 36.54(9) . . ?
O5 Sc2 Sc3 107.22(10) . . ?
O6 Sc2 Sc3 93.16(10) . . ?
Sc1 Sc2 Sc3 67.95(3) . . ?
O7 Sc2 Sc4 116.87(12) . . ?
O8 Sc2 Sc4 152.85(12) . . ?
O12 Sc2 Sc4 83.45(10) . . ?
O17 Sc2 Sc4 39.11(9) . . ?
O5 Sc2 Sc4 86.76(11) . . ?
O6 Sc2 Sc4 37.79(9) . . ?
Sc1 Sc2 Sc4 68.64(3) . . ?
Sc3 Sc2 Sc4 57.86(3) . . ?
O11 Sc3 O17 101.12(14) . . ?
O11 Sc3 O12 91.67(15) . . ?
O17 Sc3 O12 78.61(13) . . ?
O11 Sc3 O10 91.06(15) . . ?
O17 Sc3 O10 101.85(13) . . ?
O12 Sc3 O10 177.08(15) . . ?
O11 Sc3 O9 177.39(15) . . ?
O17 Sc3 O9 81.35(14) . . ?
O12 Sc3 O9 87.98(15) . . ?
O10 Sc3 O9 89.24(14) . . ?
O11 Sc3 N1 89.21(16) . . ?
O17 Sc3 N1 164.15(15) . . ?
O12 Sc3 N1 89.20(15) . . ?
O10 Sc3 N1 89.82(15) . . ?
O9 Sc3 N1 88.20(16) . . ?
O11 Sc3 Sc4 141.99(11) . . ?
O17 Sc3 Sc4 41.68(10) . . ?
O12 Sc3 Sc4 87.93(10) . . ?
O10 Sc3 Sc4 90.54(10) . . ?
O9 Sc3 Sc4 40.58(10) . . ?
N1 Sc3 Sc4 128.77(13) . . ?
O11 Sc3 Sc2 94.63(11) . . ?
O17 Sc3 Sc2 39.53(9) . . ?
O12 Sc3 Sc2 39.36(9) . . ?
O10 Sc3 Sc2 141.32(10) . . ?
O9 Sc3 Sc2 86.75(11) . . ?
N1 Sc3 Sc2 128.42(12) . . ?
Sc4 Sc3 Sc2 62.46(3) . . ?
O11 Sc3 Sc5 97.75(10) . . ?
O17 Sc3 Sc5 71.48(9) . . ?
O12 Sc3 Sc5 149.83(10) . . ?
O10 Sc3 Sc5 30.39(9) . . ?
O9 Sc3 Sc5 83.80(10) . . ?
N1 Sc3 Sc5 119.39(12) . . ?
Sc4 Sc3 Sc5 67.16(3) . . ?
Sc2 Sc3 Sc5 110.99(3) . . ?
O11 Sc3 Sc1 76.65(10) . . ?
O17 Sc3 Sc1 27.76(9) . . ?
O12 Sc3 Sc1 92.28(10) . . ?
O10 Sc3 Sc1 89.34(10) . . ?
O9 Sc3 Sc1 105.94(10) . . ?
N1 Sc3 Sc1 165.82(13) . . ?
Sc4 Sc3 Sc1 65.40(3) . . ?
Sc2 Sc3 Sc1 55.25(3) . . ?
Sc5 Sc3 Sc1 62.56(3) . . ?
O19 Sc4 O23 75.93(14) . . ?
O19 Sc4 O6 149.83(15) . . ?
O23 Sc4 O6 96.06(14) . . ?
O19 Sc4 O9 91.23(14) . . ?
O23 Sc4 O9 154.51(16) . . ?
O6 Sc4 O9 105.50(14) . . ?
O19 Sc4 O17 82.21(14) . . ?
O23 Sc4 O17 121.45(14) . . ?
O6 Sc4 O17 77.40(13) . . ?
O9 Sc4 O17 77.32(13) . . ?
O19 Sc4 N2 111.03(17) . . ?
O23 Sc4 N2 84.87(17) . . ?
O6 Sc4 N2 96.86(16) . . ?
O9 Sc4 N2 79.28(17) . . ?
O17 Sc4 N2 153.32(16) . . ?
O19 Sc4 Sc6 37.85(10) . . ?
O23 Sc4 Sc6 40.50(10) . . ?
O6 Sc4 Sc6 122.02(10) . . ?
O9 Sc4 Sc6 128.91(10) . . ?
O17 Sc4 Sc6 94.64(9) . . ?
N2 Sc4 Sc6 110.06(13) . . ?
O19 Sc4 Sc3 79.45(10) . . ?
O23 Sc4 Sc3 150.51(10) . . ?
O6 Sc4 Sc3 97.13(10) . . ?
O9 Sc4 Sc3 40.20(10) . . ?
O17 Sc4 Sc3 37.96(9) . . ?
N2 Sc4 Sc3 119.42(14) . . ?
Sc6 Sc4 Sc3 110.97(4) . . ?
O19 Sc4 Sc2 120.21(11) . . ?
O23 Sc4 Sc2 121.29(12) . . ?
O6 Sc4 Sc2 40.14(10) . . ?
O9 Sc4 Sc2 84.19(11) . . ?
O17 Sc4 Sc2 38.59(9) . . ?
N2 Sc4 Sc2 126.21(13) . . ?
Sc6 Sc4 Sc2 119.92(4) . . ?
Sc3 Sc4 Sc2 59.68(3) . . ?
O19 Sc5 O10 92.31(14) . . ?
O19 Sc5 O16 90.79(15) . . ?
O10 Sc5 O16 113.17(15) . . ?
O19 Sc5 O22 81.98(13) . . ?
O10 Sc5 O22 165.49(15) . . ?
O16 Sc5 O22 80.39(14) . . ?
O19 Sc5 O20 97.01(14) . . ?
O10 Sc5 O20 89.36(14) . . ?
O16 Sc5 O20 155.89(13) . . ?
O22 Sc5 O20 78.18(13) . . ?
O19 Sc5 O24 170.45(14) . . ?
O10 Sc5 O24 97.24(14) . . ?
O16 Sc5 O24 85.67(15) . . ?
O22 Sc5 O24 88.68(13) . . ?
O20 Sc5 O24 82.93(14) . . ?
O19 Sc5 Sc6 38.20(10) . . ?
O10 Sc5 Sc6 129.40(10) . . ?
O16 Sc5 Sc6 84.07(11) . . ?
O22 Sc5 Sc6 43.79(9) . . ?
O20 Sc5 Sc6 88.05(10) . . ?
O24 Sc5 Sc6 132.40(10) . . ?
O19 Sc5 Sc7 92.05(10) . . ?
O10 Sc5 Sc7 155.09(11) . . ?
O16 Sc5 Sc7 42.25(10) . . ?
O22 Sc5 Sc7 39.14(10) . . ?
O20 Sc5 Sc7 114.39(9) . . ?
O24 Sc5 Sc7 79.37(10) . . ?
Sc6 Sc5 Sc7 62.30(3) . . ?
O19 Sc5 Sc8 93.13(11) . . ?
O10 Sc5 Sc8 131.62(11) . . ?
O16 Sc5 Sc8 114.78(10) . . ?
O22 Sc5 Sc8 36.36(10) . . ?
O20 Sc5 Sc8 42.26(9) . . ?
O24 Sc5 Sc8 80.36(10) . . ?
Sc6 Sc5 Sc8 62.64(3) . . ?
Sc7 Sc5 Sc8 72.54(3) . . ?
O19 Sc5 Sc3 70.04(10) . . ?
O10 Sc5 Sc3 30.76(10) . . ?
O16 Sc5 Sc3 131.87(10) . . ?
O22 Sc5 Sc3 135.61(10) . . ?
O20 Sc5 Sc3 72.09(9) . . ?
O24 Sc5 Sc3 118.70(11) . . ?
Sc6 Sc5 Sc3 102.27(4) . . ?
Sc7 Sc5 Sc3 161.86(4) . . ?
Sc8 Sc5 Sc3 110.12(4) . . ?
O19 Sc6 O13 103.72(15) . . ?
O19 Sc6 O23 76.91(14) . . ?
O13 Sc6 O23 115.55(16) . . ?
O19 Sc6 O21 87.69(14) . . ?
O13 Sc6 O21 151.14(14) . . ?
O23 Sc6 O21 92.69(15) . . ?
O19 Sc6 O22 81.12(13) . . ?
O13 Sc6 O22 77.86(14) . . ?
O23 Sc6 O22 156.42(14) . . ?
O21 Sc6 O22 77.88(14) . . ?
O19 Sc6 N3 162.68(16) . . ?
O13 Sc6 N3 92.04(16) . . ?
O23 Sc6 N3 89.93(16) . . ?
O21 Sc6 N3 81.65(16) . . ?
O22 Sc6 N3 109.66(16) . . ?
O19 Sc6 Sc5 38.07(10) . . ?
O13 Sc6 Sc5 91.40(11) . . ?
O23 Sc6 Sc5 114.63(11) . . ?
O21 Sc6 Sc5 81.35(10) . . ?
O22 Sc6 Sc5 43.05(9) . . ?
N3 Sc6 Sc5 150.63(14) . . ?
O19 Sc6 Sc4 38.28(10) . . ?
O13 Sc6 Sc4 125.46(11) . . ?
O23 Sc6 Sc4 41.09(10) . . ?
O21 Sc6 Sc4 79.50(9) . . ?
O22 Sc6 Sc4 115.40(9) . . ?
N3 Sc6 Sc4 125.52(13) . . ?
Sc5 Sc6 Sc4 74.20(3) . . ?
O19 Sc6 Sc7 89.08(11) . . ?
O13 Sc6 Sc7 40.86(10) . . ?
O23 Sc6 Sc7 148.91(12) . . ?
O21 Sc6 Sc7 114.61(10) . . ?
O22 Sc6 Sc7 37.28(10) . . ?
N3 Sc6 Sc7 107.75(12) . . ?
Sc5 Sc6 Sc7 59.14(3) . . ?
Sc4 Sc6 Sc7 126.60(4) . . ?
O19 Sc6 Sc8 93.61(11) . . ?
O13 Sc6 Sc8 108.51(11) . . ?
O23 Sc6 Sc8 135.94(12) . . ?
O21 Sc6 Sc8 43.52(9) . . ?
O22 Sc6 Sc8 37.02(10) . . ?
N3 Sc6 Sc8 88.04(13) . . ?
Sc5 Sc6 Sc8 63.27(3) . . ?
Sc4 Sc6 Sc8 110.47(4) . . ?
Sc7 Sc6 Sc8 71.65(3) . . ?
O14 Sc7 O22 95.82(15) . . ?
O14 Sc7 O15 95.49(15) . . ?
O22 Sc7 O15 97.98(16) . . ?
O14 Sc7 O16 177.57(15) . . ?
O22 Sc7 O16 82.33(14) . . ?
O15 Sc7 O16 86.33(14) . . ?
O14 Sc7 O13 89.62(15) . . ?
O22 Sc7 O13 79.17(14) . . ?
O15 Sc7 O13 174.39(15) . . ?
O16 Sc7 O13 88.49(14) . . ?
O14 Sc7 N4 91.83(17) . . ?
O22 Sc7 N4 166.38(16) . . ?
O15 Sc7 N4 92.46(17) . . ?
O16 Sc7 N4 89.68(16) . . ?
O13 Sc7 N4 89.66(17) . . ?
O14 Sc7 Sc5 137.28(12) . . ?
O22 Sc7 Sc5 42.20(10) . . ?
O15 Sc7 Sc5 85.60(11) . . ?
O16 Sc7 Sc5 41.17(10) . . ?
O13 Sc7 Sc5 89.08(10) . . ?
N4 Sc7 Sc5 130.85(13) . . ?
O14 Sc7 Sc6 97.11(11) . . ?
O22 Sc7 Sc6 40.80(10) . . ?
O15 Sc7 Sc6 137.83(12) . . ?
O16 Sc7 Sc6 80.47(10) . . ?
O13 Sc7 Sc6 38.66(10) . . ?
N4 Sc7 Sc6 127.03(13) . . ?
Sc5 Sc7 Sc6 58.56(3) . . ?
O4 Sc8 O2 116.91(17) . . ?
O4 Sc8 O22 120.79(15) . . ?
O2 Sc8 O22 111.79(16) . . ?
O4 Sc8 O1 84.03(15) . . ?
O2 Sc8 O1 82.58(15) . . ?
O22 Sc8 O1 134.70(13) . . ?
O4 Sc8 O3 80.65(14) . . ?
O2 Sc8 O3 80.26(15) . . ?
O22 Sc8 O3 76.37(13) . . ?
O1 Sc8 O3 148.64(14) . . ?
O4 Sc8 O20 85.30(14) . . ?
O2 Sc8 O20 143.79(15) . . ?
O22 Sc8 O20 73.88(12) . . ?
O1 Sc8 O20 71.13(12) . . ?
O3 Sc8 O20 133.94(14) . . ?
O4 Sc8 O21 148.37(14) . . ?
O2 Sc8 O21 76.89(15) . . ?
O22 Sc8 O21 72.86(13) . . ?
O1 Sc8 O21 69.07(13) . . ?
O3 Sc8 O21 130.89(13) . . ?
O20 Sc8 O21 70.76(12) . . ?
O4 Sc8 Sc1 105.80(11) . . ?
O2 Sc8 Sc1 101.87(12) . . ?
O22 Sc8 Sc1 94.71(9) . . ?
O1 Sc8 Sc1 40.08(9) . . ?
O3 Sc8 Sc1 170.93(11) . . ?
O20 Sc8 Sc1 42.38(9) . . ?
O21 Sc8 Sc1 42.62(8) . . ?
O4 Sc8 Sc6 155.90(12) . . ?
O2 Sc8 Sc6 86.36(13) . . ?
O22 Sc8 Sc6 37.53(9) . . ?
O1 Sc8 Sc6 106.50(10) . . ?
O3 Sc8 Sc6 98.41(10) . . ?
O20 Sc8 Sc6 78.08(9) . . ?
O21 Sc8 Sc6 37.78(9) . . ?
Sc1 Sc8 Sc6 73.06(3) . . ?
O4 Sc8 Sc5 102.44(12) . . ?
O2 Sc8 Sc5 140.45(13) . . ?
O22 Sc8 Sc5 36.28(9) . . ?
O1 Sc8 Sc5 106.48(9) . . ?
O3 Sc8 Sc5 103.47(10) . . ?
O20 Sc8 Sc5 38.00(9) . . ?
O21 Sc8 Sc5 71.23(9) . . ?
Sc1 Sc8 Sc5 69.20(3) . . ?
Sc6 Sc8 Sc5 54.09(3) . . ?
C1 O1 Sc1 140.1(3) . . ?
C1 O1 Sc8 126.1(3) . . ?
Sc1 O1 Sc8 93.55(15) . . ?
C12 O2 Sc8 167.7(4) . . ?
C23 O3 Sc8 123.8(3) . . ?
C34 O4 Sc8 160.2(4) . . ?
C51 O5 Sc1 131.1(3) . . ?
C51 O5 Sc2 129.9(3) . . ?
Sc1 O5 Sc2 99.00(15) . . ?
C62 O6 Sc4 138.9(3) . . ?
C62 O6 Sc2 116.3(3) . . ?
Sc4 O6 Sc2 102.07(14) . . ?
C73 O7 Sc2 144.3(4) . . ?
C84 O8 Sc2 120.8(3) . . ?
C101 O9 Sc3 118.9(3) . . ?
C101 O9 Sc4 141.9(3) . . ?
Sc3 O9 Sc4 99.21(15) . . ?
C112 O10 Sc5 123.3(3) . . ?
C112 O10 Sc3 116.9(3) . . ?
Sc5 O10 Sc3 118.84(17) . . ?
C123 O11 Sc3 122.0(3) . . ?
C134 O12 Sc3 117.7(3) . . ?
C134 O12 Sc2 140.2(3) . . ?
Sc3 O12 Sc2 102.06(14) . . ?
C151 O13 Sc6 144.0(3) . . ?
C151 O13 Sc7 113.7(3) . . ?
Sc6 O13 Sc7 100.48(15) . . ?
C162 O14 Sc7 119.3(3) . . ?
C173 O15 Sc7 115.3(3) . . ?
C184 O16 Sc5 145.4(3) . . ?
C184 O16 Sc7 118.0(3) . . ?
Sc5 O16 Sc7 96.58(15) . . ?
Sc3 O17 Sc1 125.41(16) . . ?
Sc3 O17 Sc2 103.93(14) . . ?
Sc1 O17 Sc2 99.24(15) . . ?
Sc3 O17 Sc4 100.35(15) . . ?
Sc1 O17 Sc4 121.93(15) . . ?
Sc2 O17 Sc4 102.30(13) . . ?
Sc5 O19 Sc6 103.73(15) . . ?
Sc5 O19 Sc4 142.81(19) . . ?
Sc6 O19 Sc4 103.87(16) . . ?
Sc1 O20 Sc5 122.73(16) . . ?
Sc1 O20 Sc8 89.42(12) . . ?
Sc5 O20 Sc8 99.74(13) . . ?
Sc6 O21 Sc1 134.12(17) . . ?
Sc6 O21 Sc8 98.71(14) . . ?
Sc1 O21 Sc8 88.22(12) . . ?
Sc7 O22 Sc5 98.65(15) . . ?
Sc7 O22 Sc8 140.67(17) . . ?
Sc5 O22 Sc8 107.37(15) . . ?
Sc7 O22 Sc6 101.92(15) . . ?
Sc5 O22 Sc6 93.17(13) . . ?
Sc8 O22 Sc6 105.45(15) . . ?
Sc6 O23 Sc4 98.41(15) . . ?
O1 C1 C6 120.6(5) . . ?
O1 C1 C2 119.8(5) . . ?
C6 C1 C2 119.6(5) . . ?
C3 C2 C1 117.4(5) . . ?
C3 C2 C44 121.1(5) . . ?
C1 C2 C44 121.5(5) . . ?
C2 C3 C4 124.9(6) . . ?
C2 C3 H3 117.6 . . ?
C4 C3 H3 117.6 . . ?
C3 C4 C5 115.7(6) . . ?
C3 C4 C7 121.8(6) . . ?
C5 C4 C7 122.5(6) . . ?
C4 C5 C6 122.6(6) . . ?
C4 C5 H5 118.7 . . ?
C6 C5 H5 118.7 . . ?
C1 C6 C5 119.3(5) . . ?
C1 C6 C11 121.8(5) . . ?
C5 C6 C11 118.8(5) . . ?
C4 C7 C10 109.6(5) . . ?
C4 C7 C8 109.3(6) . . ?
C10 C7 C8 111.0(6) . . ?
C4 C7 C9 111.8(6) . . ?
C10 C7 C9 107.1(6) . . ?
C8 C7 C9 108.1(6) . . ?
C7 C8 H8A 109.5 . . ?
C7 C8 H8B 109.5 . . ?
H8A C8 H8B 109.5 . . ?
C7 C8 H8C 109.5 . . ?
H8A C8 H8C 109.5 . . ?
H8B C8 H8C 109.5 . . ?
C7 C9 H9A 109.5 . . ?
C7 C9 H9B 109.5 . . ?
H9A C9 H9B 109.5 . . ?
C7 C9 H9C 109.5 . . ?
H9A C9 H9C 109.5 . . ?
H9B C9 H9C 109.5 . . ?
C7 C10 H10A 109.5 . . ?
C7 C10 H10B 109.5 . . ?
H10A C10 H10B 109.5 . . ?
C7 C10 H10C 109.5 . . ?
H10A C10 H10C 109.5 . . ?
H10B C10 H10C 109.5 . . ?
C13 C11 C6 112.6(4) . . ?
C13 C11 H11A 109.1 . . ?
C6 C11 H11A 109.1 . . ?
C13 C11 H11B 109.1 . . ?
C6 C11 H11B 109.1 . . ?
H11A C11 H11B 107.8 . . ?
O2 C12 C13 120.2(5) . . ?
O2 C12 C17 119.3(6) . . ?
C13 C12 C17 120.5(5) . . ?
C14 C13 C12 118.7(5) . . ?
C14 C13 C11 120.4(6) . . ?
C12 C13 C11 120.9(5) . . ?
C13 C14 C15 122.3(6) . . ?
C13 C14 H14 118.9 . . ?
C15 C14 H14 118.9 . . ?
C14 C15 C16 117.2(6) . . ?
C14 C15 C18 119.5(6) . . ?
C16 C15 C18 123.3(6) . . ?
C17 C16 C15 122.1(6) . . ?
C17 C16 H16 118.9 . . ?
C15 C16 H16 118.9 . . ?
C16 C17 C12 119.1(6) . . ?
C16 C17 C22 120.8(5) . . ?
C12 C17 C22 120.0(5) . . ?
C19 C18 C20 109.3(7) . . ?
C19 C18 C15 110.2(6) . . ?
C20 C18 C15 109.0(6) . . ?
C19 C18 C21 109.3(6) . . ?
C20 C18 C21 108.0(6) . . ?
C15 C18 C21 111.0(6) . . ?
C18 C19 H19A 109.5 . . ?
C18 C19 H19B 109.5 . . ?
H19A C19 H19B 109.5 . . ?
C18 C19 H19C 109.5 . . ?
H19A C19 H19C 109.5 . . ?
H19B C19 H19C 109.5 . . ?
C18 C20 H20A 109.5 . . ?
C18 C20 H20B 109.5 . . ?
H20A C20 H20B 109.5 . . ?
C18 C20 H20C 109.5 . . ?
H20A C20 H20C 109.5 . . ?
H20B C20 H20C 109.5 . . ?
C18 C21 H21A 109.5 . . ?
C18 C21 H21B 109.5 . . ?
H21A C21 H21B 109.5 . . ?
C18 C21 H21C 109.5 . . ?
H21A C21 H21C 109.5 . . ?
H21B C21 H21C 109.5 . . ?
C24 C22 C17 111.2(5) . . ?
C24 C22 H22A 109.4 . . ?
C17 C22 H22A 109.4 . . ?
C24 C22 H22B 109.4 . . ?
C17 C22 H22B 109.4 . . ?
H22A C22 H22B 108.0 . . ?
C24 C23 C28 121.6(5) . . ?
C24 C23 O3 120.0(5) . . ?
C28 C23 O3 118.4(5) . . ?
C23 C24 C25 117.5(6) . . ?
C23 C24 C22 123.7(5) . . ?
C25 C24 C22 118.8(5) . . ?
C26 C25 C24 122.9(6) . . ?
C26 C25 H25 118.6 . . ?
C24 C25 H25 118.6 . . ?
C25 C26 C27 117.1(5) . . ?
C25 C26 C29 122.7(6) . . ?
C27 C26 C29 120.2(6) . . ?
C28 C27 C26 122.2(6) . . ?
C28 C27 H27 118.9 . . ?
C26 C27 H27 118.9 . . ?
C27 C28 C23 118.7(6) . . ?
C27 C28 C33 119.1(5) . . ?
C23 C28 C33 122.0(5) . . ?
C32 C29 C30 105.7(8) . . ?
C32 C29 C26 109.4(6) . . ?
C30 C29 C26 111.4(6) . . ?
C32 C29 C31 111.9(8) . . ?
C30 C29 C31 110.4(8) . . ?
C26 C29 C31 108.1(7) . . ?
C29 C30 H30A 109.5 . . ?
C29 C30 H30B 109.5 . . ?
H30A C30 H30B 109.5 . . ?
C29 C30 H30C 109.5 . . ?
H30A C30 H30C 109.5 . . ?
H30B C30 H30C 109.5 . . ?
C29 C31 H31A 109.5 . . ?
C29 C31 H31B 109.5 . . ?
H31A C31 H31B 109.5 . . ?
C29 C31 H31C 109.5 . . ?
H31A C31 H31C 109.5 . . ?
H31B C31 H31C 109.5 . . ?
C29 C32 H32A 109.5 . . ?
C29 C32 H32B 109.5 . . ?
H32A C32 H32B 109.5 . . ?
C29 C32 H32C 109.5 . . ?
H32A C32 H32C 109.5 . . ?
H32B C32 H32C 109.5 . . ?
C35 C33 C28 109.3(5) . . ?
C35 C33 H33A 109.8 . . ?
C28 C33 H33A 109.8 . . ?
C35 C33 H33B 109.8 . . ?
C28 C33 H33B 109.8 . . ?
H33A C33 H33B 108.3 . . ?
O4 C34 C39 121.1(5) . . ?
O4 C34 C35 119.6(5) . . ?
C39 C34 C35 119.3(5) . . ?
C36 C35 C34 119.6(5) . . ?
C36 C35 C33 119.6(5) . . ?
C34 C35 C33 120.4(5) . . ?
C37 C36 C35 122.0(5) . . ?
C37 C36 H36 119.0 . . ?
C35 C36 H36 119.0 . . ?
C36 C37 C38 117.6(5) . . ?
C36 C37 C40 122.4(5) . . ?
C38 C37 C40 119.8(5) . . ?
C39 C38 C37 122.3(5) . . ?
C39 C38 H38 118.8 . . ?
C37 C38 H38 118.8 . . ?
C38 C39 C34 119.0(5) . . ?
C38 C39 C44 120.5(5) . . ?
C34 C39 C44 120.4(5) . . ?
C43 C40 C37 110.7(5) . . ?
C43 C40 C42 107.4(6) . . ?
C37 C40 C42 112.2(5) . . ?
C43 C40 C41 110.2(6) . . ?
C37 C40 C41 108.8(5) . . ?
C42 C40 C41 107.6(5) . . ?
C40 C41 H41A 109.5 . . ?
C40 C41 H41B 109.5 . . ?
H41A C41 H41B 109.5 . . ?
C40 C41 H41C 109.5 . . ?
H41A C41 H41C 109.5 . . ?
H41B C41 H41C 109.5 . . ?
C40 C42 H42A 109.5 . . ?
C40 C42 H42B 109.5 . . ?
H42A C42 H42B 109.5 . . ?
C40 C42 H42C 109.5 . . ?
H42A C42 H42C 109.5 . . ?
H42B C42 H42C 109.5 . . ?
C40 C43 H43A 109.5 . . ?
C40 C43 H43B 109.5 . . ?
H43A C43 H43B 109.5 . . ?
C40 C43 H43C 109.5 . . ?
H43A C43 H43C 109.5 . . ?
H43B C43 H43C 109.5 . . ?
C2 C44 C39 112.7(4) . . ?
C2 C44 H44A 109.0 . . ?
C39 C44 H44A 109.0 . . ?
C2 C44 H44B 109.0 . . ?
C39 C44 H44B 109.0 . . ?
H44A C44 H44B 107.8 . . ?
O5 C51 C52 120.8(6) . . ?
O5 C51 C56 117.8(6) . . ?
C52 C51 C56 121.3(6) . . ?
C51 C52 C53 117.4(7) . . ?
C51 C52 C94 121.8(6) . . ?
C53 C52 C94 120.8(7) . . ?
C54 C53 C52 123.3(7) . . ?
C54 C53 H53 118.4 . . ?
C52 C53 H53 118.4 . . ?
C53 C54 C55 117.0(7) . . ?
C53 C54 C57 121.5(8) . . ?
C55 C54 C57 121.5(8) . . ?
C54 C55 C56 122.4(7) . . ?
C54 C55 H55 118.8 . . ?
C56 C55 H55 118.8 . . ?
C55 C56 C51 118.6(7) . . ?
C55 C56 C61 120.0(6) . . ?
C51 C56 C61 121.2(5) . . ?
C58B C57 C60B 103.5(15) . . ?
C58 C57 C60 109.3(11) . . ?
C58B C57 C59B 110.4(14) . . ?
C60B C57 C59B 112.8(16) . . ?
C58 C57 C59 109.1(11) . . ?
C60 C57 C59 108.1(10) . . ?
C58B C57 C54 109.7(11) . . ?
C58 C57 C54 110.8(9) . . ?
C60B C57 C54 111.3(13) . . ?
C60 C57 C54 107.9(9) . . ?
C59B C57 C54 109.0(11) . . ?
C59 C57 C54 111.4(10) . . ?
C57 C58 H58A 109.5 . . ?
C57 C58 H58B 109.5 . . ?
H58A C58 H58B 109.5 . . ?
C57 C58 H58C 109.5 . . ?
H58A C58 H58C 109.5 . . ?
H58B C58 H58C 109.5 . . ?
C57 C59 H59A 109.5 . . ?
C57 C59 H59B 109.5 . . ?
H59A C59 H59B 109.5 . . ?
C57 C59 H59C 109.5 . . ?
H59A C59 H59C 109.5 . . ?
H59B C59 H59C 109.5 . . ?
C57 C60 H60A 109.5 . . ?
C57 C60 H60B 109.5 . . ?
H60A C60 H60B 109.5 . . ?
C57 C60 H60C 109.5 . . ?
H60A C60 H60C 109.5 . . ?
H60B C60 H60C 109.5 . . ?
C57 C58B H58D 109.5 . . ?
C57 C58B H58E 109.5 . . ?
H58D C58B H58E 109.5 . . ?
C57 C58B H58F 109.5 . . ?
H58D C58B H58F 109.5 . . ?
H58E C58B H58F 109.5 . . ?
C57 C60B H60D 109.5 . . ?
C57 C60B H60E 109.5 . . ?
H60D C60B H60E 109.5 . . ?
C57 C60B H60F 109.5 . . ?
H60D C60B H60F 109.5 . . ?
H60E C60B H60F 109.5 . . ?
C57 C59B H59D 109.5 . . ?
C57 C59B H59E 109.5 . . ?
H59D C59B H59E 109.5 . . ?
C57 C59B H59F 109.5 . . ?
H59D C59B H59F 109.5 . . ?
H59E C59B H59F 109.5 . . ?
C56 C61 C63 110.8(5) . . ?
C56 C61 H61A 109.5 . . ?
C63 C61 H61A 109.5 . . ?
C56 C61 H61B 109.5 . . ?
C63 C61 H61B 109.5 . . ?
H61A C61 H61B 108.1 . . ?
O6 C62 C63 120.1(5) . . ?
O6 C62 C67 121.1(5) . . ?
C63 C62 C67 118.7(5) . . ?
C64 C63 C62 119.5(5) . . ?
C64 C63 C61 116.4(5) . . ?
C62 C63 C61 123.6(5) . . ?
C63 C64 C65 123.4(6) . . ?
C63 C64 H64 118.3 . . ?
C65 C64 H64 118.3 . . ?
C66 C65 C64 116.1(5) . . ?
C66 C65 C68 124.4(6) . . ?
C64 C65 C68 119.5(6) . . ?
C65 C66 C67 122.8(6) . . ?
C65 C66 H66 118.6 . . ?
C67 C66 H66 118.6 . . ?
C66 C67 C62 119.4(5) . . ?
C66 C67 C72 117.4(5) . . ?
C62 C67 C72 123.1(5) . . ?
C70B C68 C65 122.4(12) . . ?
C71A C68 C65 116.3(8) . . ?
C71A C68 C69A 109.1(9) . . ?
C65 C68 C69A 110.4(8) . . ?
C71A C68 C70A 110.5(8) . . ?
C65 C68 C70A 107.3(7) . . ?
C69A C68 C70A 102.3(8) . . ?
C70B C68 C69B 112.5(18) . . ?
C65 C68 C69B 103.5(15) . . ?
C70B C68 C71B 107.8(13) . . ?
C65 C68 C71B 106.5(9) . . ?
C69B C68 C71B 102.1(15) . . ?
C68 C69A H69A 109.5 . . ?
C68 C69A H69B 109.5 . . ?
H69A C69A H69B 109.5 . . ?
C68 C69A H69C 109.5 . . ?
H69A C69A H69C 109.5 . . ?
H69B C69A H69C 109.5 . . ?
C68 C70A H70A 109.5 . . ?
C68 C70A H70B 109.5 . . ?
H70A C70A H70B 109.5 . . ?
C68 C70A H70C 109.5 . . ?
H70A C70A H70C 109.5 . . ?
H70B C70A H70C 109.5 . . ?
C68 C71A H71A 109.5 . . ?
C68 C71A H71B 109.5 . . ?
H71A C71A H71B 109.5 . . ?
C68 C71A H71C 109.5 . . ?
H71A C71A H71C 109.5 . . ?
H71B C71A H71C 109.5 . . ?
C68 C69B H69D 109.5 . . ?
C68 C69B H69E 109.5 . . ?
H69D C69B H69E 109.5 . . ?
C68 C69B H69F 109.5 . . ?
H69D C69B H69F 109.5 . . ?
H69E C69B H69F 109.5 . . ?
C68 C70B H70D 109.5 . . ?
C68 C70B H70E 109.5 . . ?
H70D C70B H70E 109.5 . . ?
C68 C70B H70F 109.5 . . ?
H70D C70B H70F 109.5 . . ?
H70E C70B H70F 109.5 . . ?
C68 C71B H71D 109.5 . . ?
C68 C71B H71E 109.5 . . ?
H71D C71B H71E 109.5 . . ?
C68 C71B H71F 109.5 . . ?
H71D C71B H71F 109.5 . . ?
H71E C71B H71F 109.5 . . ?
C67 C72 C74 118.1(5) . . ?
C67 C72 H72A 107.8 . . ?
C74 C72 H72A 107.8 . . ?
C67 C72 H72B 107.8 . . ?
C74 C72 H72B 107.8 . . ?
H72A C72 H72B 107.1 . . ?
O7 C73 C74 119.7(5) . . ?
O7 C73 C78 119.0(6) . . ?
C74 C73 C78 121.3(5) . . ?
C75 C74 C73 117.7(6) . . ?
C75 C74 C72 121.8(6) . . ?
C73 C74 C72 120.2(5) . . ?
C74 C75 C76 122.9(7) . . ?
C74 C75 H75 118.6 . . ?
C76 C75 H75 118.6 . . ?
C77 C76 C75 117.1(6) . . ?
C77 C76 C79 121.9(7) . . ?
C75 C76 C79 120.9(8) . . ?
C76 C77 C78 122.3(6) . . ?
C76 C77 H77 118.8 . . ?
C78 C77 H77 118.8 . . ?
C77 C78 C73 118.6(6) . . ?
C77 C78 C83 121.9(6) . . ?
C73 C78 C83 119.0(5) . . ?
C82 C79 C76 110.3(8) . . ?
C82 C79 C81 114.0(9) . . ?
C76 C79 C81 114.7(8) . . ?
C82 C79 C80 108.0(10) . . ?
C76 C79 C80 108.2(8) . . ?
C81 C79 C80 100.8(9) . . ?
C79 C80 H80A 109.5 . . ?
C79 C80 H80B 109.5 . . ?
H80A C80 H80B 109.5 . . ?
C79 C80 H80C 109.5 . . ?
H80A C80 H80C 109.5 . . ?
H80B C80 H80C 109.5 . . ?
C79 C81 H81A 109.5 . . ?
C79 C81 H81B 109.5 . . ?
H81A C81 H81B 109.5 . . ?
C79 C81 H81C 109.5 . . ?
H81A C81 H81C 109.5 . . ?
H81B C81 H81C 109.5 . . ?
C79 C82 H82A 109.5 . . ?
C79 C82 H82B 109.5 . . ?
H82A C82 H82B 109.5 . . ?
C79 C82 H82C 109.5 . . ?
H82A C82 H82C 109.5 . . ?
H82B C82 H82C 109.5 . . ?
C78 C83 C85 118.3(5) . . ?
C78 C83 H83A 107.7 . . ?
C85 C83 H83A 107.7 . . ?
C78 C83 H83B 107.7 . . ?
C85 C83 H83B 107.7 . . ?
H83A C83 H83B 107.1 . . ?
O8 C84 C89 120.5(7) . . ?
O8 C84 C85 121.2(6) . . ?
C89 C84 C85 118.3(7) . . ?
C86 C85 C84 118.0(7) . . ?
C86 C85 C83 120.5(7) . . ?
C84 C85 C83 121.5(6) . . ?
C85 C86 C87 124.1(8) . . ?
C85 C86 H86 117.9 . . ?
C87 C86 H86 117.9 . . ?
C88 C87 C86 117.0(8) . . ?
C88 C87 C90 120.6(9) . . ?
C86 C87 C90 122.3(10) . . ?
C87 C88 C89 122.2(8) . . ?
C87 C88 H88 118.9 . . ?
C89 C88 H88 118.9 . . ?
C88 C89 C84 120.3(8) . . ?
C88 C89 C94 117.8(7) . . ?
C84 C89 C94 121.8(7) . . ?
C93 C90 C91 112.9(13) . . ?
C93 C90 C87 110.8(11) . . ?
C91 C90 C87 111.2(11) . . ?
C93 C90 C92 107.7(14) . . ?
C91 C90 C92 102.9(15) . . ?
C87 C90 C92 111.0(11) . . ?
C90 C91 H91A 109.5 . . ?
C90 C91 H91B 109.5 . . ?
H91A C91 H91B 109.5 . . ?
C90 C91 H91C 109.5 . . ?
H91A C91 H91C 109.5 . . ?
H91B C91 H91C 109.5 . . ?
C90 C92 H92A 109.5 . . ?
C90 C92 H92B 109.5 . . ?
H92A C92 H92B 109.5 . . ?
C90 C92 H92C 109.5 . . ?
H92A C92 H92C 109.5 . . ?
H92B C92 H92C 109.5 . . ?
C90 C93 H93A 109.5 . . ?
C90 C93 H93B 109.5 . . ?
H93A C93 H93B 109.5 . . ?
C90 C93 H93C 109.5 . . ?
H93A C93 H93C 109.5 . . ?
H93B C93 H93C 109.5 . . ?
C52 C94 C89 111.1(6) . . ?
C52 C94 H94A 109.4 . . ?
C89 C94 H94A 109.4 . . ?
C52 C94 H94B 109.4 . . ?
C89 C94 H94B 109.4 . . ?
H94A C94 H94B 108.0 . . ?
O9 C101 C106 120.4(5) . . ?
O9 C101 C102 118.7(5) . . ?
C106 C101 C102 120.8(5) . . ?
C101 C102 C103 117.6(6) . . ?
C101 C102 C144 122.1(5) . . ?
C103 C102 C144 120.2(5) . . ?
C104 C103 C102 123.1(5) . . ?
C104 C103 H103 118.4 . . ?
C102 C103 H103 118.4 . . ?
C103 C104 C105 116.8(6) . . ?
C103 C104 C107 121.3(5) . . ?
C105 C104 C107 122.0(6) . . ?
C104 C105 C106 123.1(6) . . ?
C104 C105 H105 118.4 . . ?
C106 C105 H105 118.4 . . ?
C105 C106 C101 118.5(5) . . ?
C105 C106 C111 119.5(6) . . ?
C101 C106 C111 121.9(5) . . ?
C10F C107 C10D 120.6(10) . . ?
C10A C107 C10B 114.3(8) . . ?
C10F C107 C104 117.7(9) . . ?
C10A C107 C104 113.6(8) . . ?
C10D C107 C104 113.9(8) . . ?
C10B C107 C104 113.9(6) . . ?
C10A C107 C10C 105.8(8) . . ?
C10B C107 C10C 102.6(8) . . ?
C104 C107 C10C 105.1(8) . . ?
C10F C107 C10E 105.0(11) . . ?
C10D C107 C10E 94.5(9) . . ?
C104 C107 C10E 98.1(10) . . ?
C107 C10A H10D 109.5 . . ?
C107 C10A H10E 109.5 . . ?
H10D C10A H10E 109.5 . . ?
C107 C10A H10F 109.5 . . ?
H10D C10A H10F 109.5 . . ?
H10E C10A H10F 109.5 . . ?
C107 C10C H10G 109.5 . . ?
C107 C10C H10H 109.5 . . ?
H10G C10C H10H 109.5 . . ?
C107 C10C H10I 109.5 . . ?
H10G C10C H10I 109.5 . . ?
H10H C10C H10I 109.5 . . ?
C107 C10B H10J 109.5 . . ?
C107 C10B H10K 109.5 . . ?
H10J C10B H10K 109.5 . . ?
C107 C10B H10L 109.5 . . ?
H10J C10B H10L 109.5 . . ?
H10K C10B H10L 109.5 . . ?
C107 C10D H10M 109.5 . . ?
C107 C10D H10N 109.5 . . ?
H10M C10D H10N 109.5 . . ?
C107 C10D H10O 109.5 . . ?
H10M C10D H10O 109.5 . . ?
H10N C10D H10O 109.5 . . ?
C107 C10E H10P 109.5 . . ?
C107 C10E H10Q 109.5 . . ?
H10P C10E H10Q 109.5 . . ?
C107 C10E H10R 109.5 . . ?
H10P C10E H10R 109.5 . . ?
H10Q C10E H10R 109.5 . . ?
C107 C10F H10S 109.5 . . ?
C107 C10F H10T 109.5 . . ?
H10S C10F H10T 109.5 . . ?
C107 C10F H10U 109.5 . . ?
H10S C10F H10U 109.5 . . ?
H10T C10F H10U 109.5 . . ?
C113 C111 C106 111.9(5) . . ?
C113 C111 H11C 109.2 . . ?
C106 C111 H11C 109.2 . . ?
C113 C111 H11D 109.2 . . ?
C106 C111 H11D 109.2 . . ?
H11C C111 H11D 107.9 . . ?
O10 C112 C113 119.2(5) . . ?
O10 C112 C117 118.3(5) . . ?
C113 C112 C117 122.3(5) . . ?
C114 C113 C112 117.1(6) . . ?
C114 C113 C111 121.0(6) . . ?
C112 C113 C111 121.8(5) . . ?
C113 C114 C115 122.7(7) . . ?
C113 C114 H114 118.7 . . ?
C115 C114 H114 118.7 . . ?
C116 C115 C114 117.6(6) . . ?
C116 C115 C118 120.5(7) . . ?
C114 C115 C118 121.8(7) . . ?
C115 C116 C117 123.2(6) . . ?
C115 C116 H116 118.4 . . ?
C117 C116 H116 118.4 . . ?
C116 C117 C112 116.9(6) . . ?
C116 C117 C122 120.2(5) . . ?
C112 C117 C122 122.8(5) . . ?
C121 C118 C119 114.0(8) . . ?
C121 C118 C120 110.6(8) . . ?
C119 C118 C120 105.5(9) . . ?
C121 C118 C115 105.8(8) . . ?
C119 C118 C115 112.2(7) . . ?
C120 C118 C115 108.8(6) . . ?
C118 C119 H11E 109.5 . . ?
C118 C119 H11F 109.5 . . ?
H11E C119 H11F 109.5 . . ?
C118 C119 H11G 109.5 . . ?
H11E C119 H11G 109.5 . . ?
H11F C119 H11G 109.5 . . ?
C118 C120 H12A 109.5 . . ?
C118 C120 H12B 109.5 . . ?
H12A C120 H12B 109.5 . . ?
C118 C120 H12C 109.5 . . ?
H12A C120 H12C 109.5 . . ?
H12B C120 H12C 109.5 . . ?
C118 C121 H12D 109.5 . . ?
C118 C121 H12E 109.5 . . ?
H12D C121 H12E 109.5 . . ?
C118 C121 H12F 109.5 . . ?
H12D C121 H12F 109.5 . . ?
H12E C121 H12F 109.5 . . ?
C117 C122 C124 112.5(5) . . ?
C117 C122 H12G 109.1 . . ?
C124 C122 H12G 109.1 . . ?
C117 C122 H12H 109.1 . . ?
C124 C122 H12H 109.1 . . ?
H12G C122 H12H 107.8 . . ?
O11 C123 C128 120.2(5) . . ?
O11 C123 C124 118.5(5) . . ?
C128 C123 C124 121.2(5) . . ?
C125 C124 C123 117.4(6) . . ?
C125 C124 C122 121.3(5) . . ?
C123 C124 C122 121.3(5) . . ?
C126 C125 C124 122.6(6) . . ?
C126 C125 H125 118.7 . . ?
C124 C125 H125 118.7 . . ?
C127 C126 C125 117.8(6) . . ?
C127 C126 C129 121.8(7) . . ?
C125 C126 C129 120.4(7) . . ?
C126 C127 C128 122.7(6) . . ?
C126 C127 H127 118.7 . . ?
C128 C127 H127 118.7 . . ?
C127 C128 C123 118.2(6) . . ?
C127 C128 C133 120.5(5) . . ?
C123 C128 C133 121.2(5) . . ?
C132 C129 C130 129.2(10) . . ?
C132 C129 C126 117.7(8) . . ?
C130 C129 C126 111.1(9) . . ?
C132 C129 C131 93.8(12) . . ?
C130 C129 C131 86.8(11) . . ?
C126 C129 C131 104.7(9) . . ?
C129 C130 H13A 109.5 . . ?
C129 C130 H13B 109.5 . . ?
H13A C130 H13B 109.5 . . ?
C129 C130 H13C 109.5 . . ?
H13A C130 H13C 109.5 . . ?
H13B C130 H13C 109.5 . . ?
C129 C131 H13D 109.5 . . ?
C129 C131 H13E 109.5 . . ?
H13D C131 H13E 109.5 . . ?
C129 C131 H13F 109.5 . . ?
H13D C131 H13F 109.5 . . ?
H13E C131 H13F 109.5 . . ?
C129 C132 H13G 109.5 . . ?
C129 C132 H13H 109.5 . . ?
H13G C132 H13H 109.5 . . ?
C129 C132 H13I 109.5 . . ?
H13G C132 H13I 109.5 . . ?
H13H C132 H13I 109.5 . . ?
C135 C133 C128 112.8(5) . . ?
C135 C133 H13J 109.0 . . ?
C128 C133 H13J 109.0 . . ?
C135 C133 H13K 109.0 . . ?
C128 C133 H13K 109.0 . . ?
H13J C133 H13K 107.8 . . ?
O12 C134 C139 118.7(5) . . ?
O12 C134 C135 119.9(5) . . ?
C139 C134 C135 121.2(5) . . ?
C136 C135 C134 117.3(6) . . ?
C136 C135 C133 120.3(5) . . ?
C134 C135 C133 122.3(5) . . ?
C135 C136 C137 123.1(6) . . ?
C135 C136 H136 118.5 . . ?
C137 C136 H136 118.5 . . ?
C138 C137 C136 117.3(5) . . ?
C138 C137 C140 122.6(6) . . ?
C136 C137 C140 120.0(6) . . ?
C137 C138 C139 122.3(6) . . ?
C137 C138 H138 118.9 . . ?
C139 C138 H138 118.9 . . ?
C138 C139 C134 118.7(6) . . ?
C138 C139 C144 119.3(6) . . ?
C134 C139 C144 121.9(5) . . ?
C137 C140 C142 108.1(7) . . ?
C137 C140 C143 112.1(6) . . ?
C142 C140 C143 106.8(7) . . ?
C137 C140 C141 110.4(7) . . ?
C142 C140 C141 110.4(8) . . ?
C143 C140 C141 108.9(8) . . ?
C140 C141 H14A 109.5 . . ?
C140 C141 H14B 109.5 . . ?
H14A C141 H14B 109.5 . . ?
C140 C141 H14C 109.5 . . ?
H14A C141 H14C 109.5 . . ?
H14B C141 H14C 109.5 . . ?
C140 C142 H14D 109.5 . . ?
C140 C142 H14E 109.5 . . ?
H14D C142 H14E 109.5 . . ?
C140 C142 H14F 109.5 . . ?
H14D C142 H14F 109.5 . . ?
H14E C142 H14F 109.5 . . ?
C140 C143 H14G 109.5 . . ?
C140 C143 H14H 109.5 . . ?
H14G C143 H14H 109.5 . . ?
C140 C143 H14I 109.5 . . ?
H14G C143 H14I 109.5 . . ?
H14H C143 H14I 109.5 . . ?
C102 C144 C139 113.0(5) . . ?
C102 C144 H14J 109.0 . . ?
C139 C144 H14J 109.0 . . ?
C102 C144 H14K 109.0 . . ?
C139 C144 H14K 109.0 . . ?
H14J C144 H14K 107.8 . . ?
O13 C151 C156 118.8(5) . . ?
O13 C151 C152 119.6(5) . . ?
C156 C151 C152 121.4(6) . . ?
C151 C152 C153 117.6(6) . . ?
C151 C152 C161 123.3(5) . . ?
C153 C152 C161 118.8(5) . . ?
C154 C153 C152 123.0(6) . . ?
C154 C153 H153 118.5 . . ?
C152 C153 H153 118.5 . . ?
C153 C154 C155 117.1(6) . . ?
C153 C154 C157 123.1(7) . . ?
C155 C154 C157 119.8(7) . . ?
C154 C155 C156 122.4(6) . . ?
C154 C155 H155 118.8 . . ?
C156 C155 H155 118.8 . . ?
C151 C156 C155 118.2(6) . . ?
C151 C156 C194 122.4(6) . . ?
C155 C156 C194 119.3(6) . . ?
C160 C157 C159 116.9(10) . . ?
C160 C157 C154 113.7(7) . . ?
C159 C157 C154 110.0(10) . . ?
C160 C157 C158 103.6(10) . . ?
C159 C157 C158 102.6(9) . . ?
C154 C157 C158 109.1(9) . . ?
C157 C158 H15A 109.5 . . ?
C157 C158 H15B 109.5 . . ?
H15A C158 H15B 109.5 . . ?
C157 C158 H15C 109.5 . . ?
H15A C158 H15C 109.5 . . ?
H15B C158 H15C 109.5 . . ?
C157 C159 H15D 109.5 . . ?
C157 C159 H15E 109.5 . . ?
H15D C159 H15E 109.5 . . ?
C157 C159 H15F 109.5 . . ?
H15D C159 H15F 109.5 . . ?
H15E C159 H15F 109.5 . . ?
C157 C160 H16A 109.5 . . ?
C157 C160 H16B 109.5 . . ?
H16A C160 H16B 109.5 . . ?
C157 C160 H16C 109.5 . . ?
H16A C160 H16C 109.5 . . ?
H16B C160 H16C 109.5 . . ?
C163 C161 C152 113.4(5) . . ?
C163 C161 H16D 108.9 . . ?
C152 C161 H16D 108.9 . . ?
C163 C161 H16E 108.9 . . ?
C152 C161 H16E 108.9 . . ?
H16D C161 H16E 107.7 . . ?
O14 C162 C163 119.0(5) . . ?
O14 C162 C167 118.9(5) . . ?
C163 C162 C167 121.9(5) . . ?
C162 C163 C164 118.2(6) . . ?
C162 C163 C161 120.8(5) . . ?
C164 C163 C161 120.9(6) . . ?
C165 C164 C163 122.2(6) . . ?
C165 C164 H164 118.9 . . ?
C163 C164 H164 118.9 . . ?
C164 C165 C166 118.1(6) . . ?
C164 C165 C168 119.6(7) . . ?
C166 C165 C168 122.3(6) . . ?
C165 C166 C167 122.8(6) . . ?
C165 C166 H166 118.6 . . ?
C167 C166 H166 118.6 . . ?
C162 C167 C166 116.5(6) . . ?
C162 C167 C172 122.5(5) . . ?
C166 C167 C172 120.9(6) . . ?
C170 C168 C165 112.8(7) . . ?
C170 C168 C169 108.2(6) . . ?
C165 C168 C169 108.7(7) . . ?
C170 C168 C171 108.7(7) . . ?
C165 C168 C171 109.6(6) . . ?
C169 C168 C171 108.8(7) . . ?
C168 C169 H16F 109.5 . . ?
C168 C169 H16G 109.5 . . ?
H16F C169 H16G 109.5 . . ?
C168 C169 H16H 109.5 . . ?
H16F C169 H16H 109.5 . . ?
H16G C169 H16H 109.5 . . ?
C168 C170 H17A 109.5 . . ?
C168 C170 H17B 109.5 . . ?
H17A C170 H17B 109.5 . . ?
C168 C170 H17C 109.5 . . ?
H17A C170 H17C 109.5 . . ?
H17B C170 H17C 109.5 . . ?
C168 C171 H17D 109.5 . . ?
C168 C171 H17E 109.5 . . ?
H17D C171 H17E 109.5 . . ?
C168 C171 H17F 109.5 . . ?
H17D C171 H17F 109.5 . . ?
H17E C171 H17F 109.5 . . ?
C174 C172 C167 112.3(5) . . ?
C174 C172 H17G 109.2 . . ?
C167 C172 H17G 109.2 . . ?
C174 C172 H17H 109.2 . . ?
C167 C172 H17H 109.2 . . ?
H17G C172 H17H 107.9 . . ?
O15 C173 C178 121.9(6) . . ?
O15 C173 C174 118.2(6) . . ?
C178 C173 C174 119.9(6) . . ?
C175 C174 C173 116.6(6) . . ?
C175 C174 C172 121.6(6) . . ?
C173 C174 C172 121.7(6) . . ?
C176 C175 C174 125.4(8) . . ?
C176 C175 H175 117.3 . . ?
C174 C175 H175 117.3 . . ?
C175 C176 C177 115.8(7) . . ?
C175 C176 C179 124.3(9) . . ?
C177 C176 C179 119.9(9) . . ?
C178 C177 C176 123.2(8) . . ?
C178 C177 H177 118.4 . . ?
C176 C177 H177 118.4 . . ?
C177 C178 C173 119.1(7) . . ?
C177 C178 C183 118.8(7) . . ?
C173 C178 C183 122.1(6) . . ?
C180 C179 C176 119.3(12) . . ?
C180 C179 C181 110.3(15) . . ?
C176 C179 C181 108.4(13) . . ?
C180 C179 C182 106.7(14) . . ?
C176 C179 C182 107.5(10) . . ?
C181 C179 C182 103.4(14) . . ?
C179 C180 H18A 109.5 . . ?
C179 C180 H18B 109.5 . . ?
H18A C180 H18B 109.5 . . ?
C179 C180 H18C 109.5 . . ?
H18A C180 H18C 109.5 . . ?
H18B C180 H18C 109.5 . . ?
C179 C181 H18D 109.5 . . ?
C179 C181 H18E 109.5 . . ?
H18D C181 H18E 109.5 . . ?
C179 C181 H18F 109.5 . . ?
H18D C181 H18F 109.5 . . ?
H18E C181 H18F 109.5 . . ?
C179 C182 H18G 109.5 . . ?
C179 C182 H18H 109.5 . . ?
H18G C182 H18H 109.5 . . ?
C179 C182 H18I 109.5 . . ?
H18G C182 H18I 109.5 . . ?
H18H C182 H18I 109.5 . . ?
C185 C183 C178 112.6(6) . . ?
C185 C183 H18J 109.1 . . ?
C178 C183 H18J 109.1 . . ?
C185 C183 H18K 109.1 . . ?
C178 C183 H18K 109.1 . . ?
H18J C183 H18K 107.8 . . ?
O16 C184 C185 121.0(6) . . ?
O16 C184 C189 119.3(5) . . ?
C185 C184 C189 119.6(6) . . ?
C186 C185 C184 119.8(7) . . ?
C186 C185 C183 119.4(6) . . ?
C184 C185 C183 120.7(6) . . ?
C187 C186 C185 122.7(7) . . ?
C187 C186 H186 118.7 . . ?
C185 C186 H186 118.7 . . ?
C186 C187 C188 116.8(7) . . ?
C186 C187 C190 121.5(8) . . ?
C188 C187 C190 121.6(8) . . ?
C187 C188 C189 123.0(7) . . ?
C187 C188 H188 118.5 . . ?
C189 C188 H188 118.5 . . ?
C184 C189 C188 117.8(6) . . ?
C184 C189 C194 123.3(6) . . ?
C188 C189 C194 118.8(6) . . ?
C191 C190 C193 106.6(12) . . ?
C191 C190 C187 114.0(9) . . ?
C193 C190 C187 109.0(11) . . ?
C191 C190 C192 111.5(13) . . ?
C193 C190 C192 109.0(14) . . ?
C187 C190 C192 106.7(10) . . ?
C190 C191 H19D 109.5 . . ?
C190 C191 H19E 109.5 . . ?
H19D C191 H19E 109.5 . . ?
C190 C191 H19F 109.5 . . ?
H19D C191 H19F 109.5 . . ?
H19E C191 H19F 109.5 . . ?
C190 C192 H19G 109.5 . . ?
C190 C192 H19H 109.5 . . ?
H19G C192 H19H 109.5 . . ?
C190 C192 H19I 109.5 . . ?
H19G C192 H19I 109.5 . . ?
H19H C192 H19I 109.5 . . ?
C190 C193 H19J 109.5 . . ?
C190 C193 H19K 109.5 . . ?
H19J C193 H19K 109.5 . . ?
C190 C193 H19L 109.5 . . ?
H19J C193 H19L 109.5 . . ?
H19K C193 H19L 109.5 . . ?
C156 C194 C189 111.2(5) . . ?
C156 C194 H19M 109.4 . . ?
C189 C194 H19M 109.4 . . ?
C156 C194 H19N 109.4 . . ?
C189 C194 H19N 109.4 . . ?
H19M C194 H19N 108.0 . . ?
N1 C201 C202 179.2(9) . . ?
C201 C202 H20M 109.5 . . ?
C201 C202 H20N 109.5 . . ?
H20M C202 H20N 109.5 . . ?
C201 C202 H20O 109.5 . . ?
H20M C202 H20O 109.5 . . ?
H20N C202 H20O 109.5 . . ?
N2 C203 C204 174.5(10) . . ?
C203 C204 H20D 109.5 . . ?
C203 C204 H20E 109.5 . . ?
H20D C204 H20E 109.5 . . ?
C203 C204 H20F 109.5 . . ?
H20D C204 H20F 109.5 . . ?
H20E C204 H20F 109.5 . . ?
N3 C205 C206 178.0(8) . . ?
C205 C206 H20G 109.5 . . ?
C205 C206 H20H 109.5 . . ?
H20G C206 H20H 109.5 . . ?
C205 C206 H20I 109.5 . . ?
H20G C206 H20I 109.5 . . ?
H20H C206 H20I 109.5 . . ?
N4 C207 C208 177.6(9) . . ?
C207 C208 H20J 109.5 . . ?
C207 C208 H20K 109.5 . . ?
H20J C208 H20K 109.5 . . ?
C207 C208 H20L 109.5 . . ?
H20J C208 H20L 109.5 . . ?
H20K C208 H20L 109.5 . . ?
N5 C209 C210 179.3(9) . . ?
C209 C210 H21P 109.5 . . ?
C209 C210 H21Q 109.5 . . ?
H21P C210 H21Q 109.5 . . ?
C209 C210 H21R 109.5 . . ?
H21P C210 H21R 109.5 . . ?
H21Q C210 H21R 109.5 . . ?
N6 C211 C212 177.4(12) . . ?
C211 C212 H21D 109.5 . . ?
C211 C212 H21E 109.5 . . ?
H21D C212 H21E 109.5 . . ?
C211 C212 H21F 109.5 . . ?
H21D C212 H21F 109.5 . . ?
H21E C212 H21F 109.5 . . ?
N7 C213 C214 164.1(16) . . ?
C213 C214 H21G 109.5 . . ?
C213 C214 H21H 109.5 . . ?
H21G C214 H21H 109.5 . . ?
C213 C214 H21I 109.5 . . ?
H21G C214 H21I 109.5 . . ?
H21H C214 H21I 109.5 . . ?
N8 C215 C216 177.6(11) . . ?
C215 C216 H21J 109.5 . . ?
C215 C216 H21K 109.5 . . ?
H21J C216 H21K 109.5 . . ?
C215 C216 H21L 109.5 . . ?
H21J C216 H21L 109.5 . . ?
H21K C216 H21L 109.5 . . ?
N9 C217 C218 157.3(17) . . ?
C217 C218 H21M 109.5 . . ?
C217 C218 H21N 109.5 . . ?
H21M C218 H21N 109.5 . . ?
C217 C218 H21O 109.5 . . ?
H21M C218 H21O 109.5 . . ?
H21N C218 H21O 109.5 . . ?
N10 C219 C220 168(2) . . ?
C219 C220 H22C 109.5 . . ?
C219 C220 H22D 109.5 . . ?
H22C C220 H22D 109.5 . . ?
C219 C220 H22E 109.5 . . ?
H22C C220 H22E 109.5 . . ?
H22D C220 H22E 109.5 . . ?
C201 N1 Sc3 175.4(5) . . ?
C203 N2 Sc4 153.1(6) . . ?
C205 N3 Sc6 166.2(5) . . ?
C207 N4 Sc7 177.2(6) . . ?
C222 C221 N11 161(2) . . ?
C221 C222 H22F 109.5 . . ?
C221 C222 H22G 109.5 . . ?
H22F C222 H22G 109.5 . . ?
C221 C222 H22H 109.5 . . ?
H22F C222 H22H 109.5 . . ?
H22G C222 H22H 109.5 . . ?
C223 C224 H22I 109.5 . . ?
C223 C224 H22J 109.5 . . ?
H22I C224 H22J 109.5 . . ?
C223 C224 H22K 109.5 . . ?
H22I C224 H22K 109.5 . . ?
H22J C224 H22K 109.5 . . ?
C224 C223 N12 171(3) . . ?

loop_
_geom_bond_atom_site_label_1
_geom_bond_atom_site_label_2
_geom_bond_distance
_geom_bond_site_symmetry_2
_geom_bond_publ_flag
Sc1 O1 2.041(4) . ?
Sc1 O5 2.076(4) . ?
Sc1 O17 2.082(3) . ?
Sc1 O20 2.132(4) . ?
Sc1 O21 2.143(4) . ?
Sc1 O18 2.176(4) . ?
Sc1 Sc8 3.1631(13) . ?
Sc1 Sc2 3.2300(13) . ?
Sc1 Sc3 3.6438(14) . ?
Sc2 O7 1.914(4) . ?
Sc2 O8 2.056(4) . ?
Sc2 O12 2.133(4) . ?
Sc2 O17 2.157(3) . ?
Sc2 O5 2.171(4) . ?
Sc2 O6 2.228(4) . ?
Sc2 Sc3 3.2895(15) . ?
Sc2 Sc4 3.3789(15) . ?
Sc3 O11 2.017(4) . ?
Sc3 O17 2.018(3) . ?
Sc3 O12 2.098(4) . ?
Sc3 O10 2.108(4) . ?
Sc3 O9 2.110(4) . ?
Sc3 N1 2.301(5) . ?
Sc3 Sc4 3.2269(14) . ?
Sc3 Sc5 3.6105(14) . ?
Sc4 O19 2.014(3) . ?
Sc4 O23 2.098(4) . ?
Sc4 O6 2.117(4) . ?
Sc4 O9 2.127(4) . ?
Sc4 O17 2.181(4) . ?
Sc4 N2 2.244(6) . ?
Sc4 Sc6 3.1570(13) . ?
Sc5 O19 1.990(4) . ?
Sc5 O10 2.085(3) . ?
Sc5 O16 2.090(4) . ?
Sc5 O22 2.143(3) . ?
Sc5 O20 2.159(4) . ?
Sc5 O24 2.208(4) . ?
Sc5 Sc6 3.1344(14) . ?
Sc5 Sc7 3.1538(14) . ?
Sc5 Sc8 3.4566(14) . ?
Sc6 O19 1.995(4) . ?
Sc6 O13 2.067(4) . ?
Sc6 O23 2.072(4) . ?
Sc6 O21 2.130(4) . ?
Sc6 O22 2.172(3) . ?
Sc6 N3 2.282(5) . ?
Sc6 Sc7 3.2529(15) . ?
Sc6 Sc8 3.4370(15) . ?
Sc7 O14 2.005(4) . ?
Sc7 O22 2.014(4) . ?
Sc7 O15 2.045(4) . ?
Sc7 O16 2.135(4) . ?
Sc7 O13 2.164(4) . ?
Sc7 N4 2.299(6) . ?
Sc8 O4 1.944(4) . ?
Sc8 O2 1.962(4) . ?
Sc8 O22 2.147(4) . ?
Sc8 O1 2.294(4) . ?
Sc8 O3 2.333(4) . ?
Sc8 O20 2.358(3) . ?
Sc8 O21 2.394(3) . ?
O1 C1 1.366(6) . ?
O2 C12 1.350(6) . ?
O3 C23 1.404(6) . ?
O4 C34 1.336(6) . ?
O5 C51 1.381(7) . ?
O6 C62 1.388(6) . ?
O7 C73 1.325(6) . ?
O8 C84 1.349(7) . ?
O9 C101 1.379(6) . ?
O10 C112 1.385(6) . ?
O11 C123 1.367(6) . ?
O12 C134 1.380(6) . ?
O13 C151 1.376(7) . ?
O14 C162 1.373(7) . ?
O15 C173 1.360(7) . ?
O16 C184 1.379(7) . ?
C1 C6 1.396(7) . ?
C1 C2 1.414(8) . ?
C2 C3 1.382(8) . ?
C2 C44 1.513(8) . ?
C3 C4 1.387(8) . ?
C3 H3 0.9500 . ?
C4 C5 1.390(9) . ?
C4 C7 1.521(9) . ?
C5 C6 1.398(8) . ?
C5 H5 0.9500 . ?
C6 C11 1.520(8) . ?
C7 C10 1.528(9) . ?
C7 C8 1.532(10) . ?
C7 C9 1.554(10) . ?
C8 H8A 0.9800 . ?
C8 H8B 0.9800 . ?
C8 H8C 0.9800 . ?
C9 H9A 0.9800 . ?
C9 H9B 0.9800 . ?
C9 H9C 0.9800 . ?
C10 H10A 0.9800 . ?
C10 H10B 0.9800 . ?
C10 H10C 0.9800 . ?
C11 C13 1.516(8) . ?
C11 H11A 0.9900 . ?
C11 H11B 0.9900 . ?
C12 C13 1.393(8) . ?
C12 C17 1.403(8) . ?
C13 C14 1.391(8) . ?
C14 C15 1.396(9) . ?
C14 H14 0.9500 . ?
C15 C16 1.403(9) . ?
C15 C18 1.535(9) . ?
C16 C17 1.375(8) . ?
C16 H16 0.9500 . ?
C17 C22 1.513(8) . ?
C18 C19 1.531(10) . ?
C18 C20 1.533(11) . ?
C18 C21 1.537(10) . ?
C19 H19A 0.9800 . ?
C19 H19B 0.9800 . ?
C19 H19C 0.9800 . ?
C20 H20A 0.9800 . ?
C20 H20B 0.9800 . ?
C20 H20C 0.9800 . ?
C21 H21A 0.9800 . ?
C21 H21B 0.9800 . ?
C21 H21C 0.9800 . ?
C22 C24 1.506(8) . ?
C22 H22A 0.9900 . ?
C22 H22B 0.9900 . ?
C23 C24 1.381(8) . ?
C23 C28 1.392(8) . ?
C24 C25 1.409(8) . ?
C25 C26 1.385(9) . ?
C25 H25 0.9500 . ?
C26 C27 1.391(9) . ?
C26 C29 1.529(9) . ?
C27 C28 1.389(8) . ?
C27 H27 0.9500 . ?
C28 C33 1.521(8) . ?
C29 C32 1.516(12) . ?
C29 C30 1.529(12) . ?
C29 C31 1.538(12) . ?
C30 H30A 0.9800 . ?
C30 H30B 0.9800 . ?
C30 H30C 0.9800 . ?
C31 H31A 0.9800 . ?
C31 H31B 0.9800 . ?
C31 H31C 0.9800 . ?
C32 H32A 0.9800 . ?
C32 H32B 0.9800 . ?
C32 H32C 0.9800 . ?
C33 C35 1.513(8) . ?
C33 H33A 0.9900 . ?
C33 H33B 0.9900 . ?
C34 C39 1.406(8) . ?
C34 C35 1.407(8) . ?
C35 C36 1.392(8) . ?
C36 C37 1.379(8) . ?
C36 H36 0.9500 . ?
C37 C38 1.402(8) . ?
C37 C40 1.531(8) . ?
C38 C39 1.386(8) . ?
C38 H38 0.9500 . ?
C39 C44 1.528(7) . ?
C40 C43 1.526(10) . ?
C40 C42 1.534(9) . ?
C40 C41 1.542(9) . ?
C41 H41A 0.9800 . ?
C41 H41B 0.9800 . ?
C41 H41C 0.9800 . ?
C42 H42A 0.9800 . ?
C42 H42B 0.9800 . ?
C42 H42C 0.9800 . ?
C43 H43A 0.9800 . ?
C43 H43B 0.9800 . ?
C43 H43C 0.9800 . ?
C44 H44A 0.9900 . ?
C44 H44B 0.9900 . ?
C51 C52 1.385(9) . ?
C51 C56 1.399(9) . ?
C52 C53 1.411(9) . ?
C52 C94 1.509(10) . ?
C53 C54 1.382(11) . ?
C53 H53 0.9500 . ?
C54 C55 1.388(10) . ?
C54 C57 1.552(10) . ?
C55 C56 1.394(8) . ?
C55 H55 0.9500 . ?
C56 C61 1.510(9) . ?
C57 C58B 1.42(2) . ?
C57 C58 1.497(18) . ?
C57 C60B 1.50(3) . ?
C57 C60 1.514(17) . ?
C57 C59B 1.54(3) . ?
C57 C59 1.540(19) . ?
C58 H58A 0.9800 . ?
C58 H58B 0.9800 . ?
C58 H58C 0.9800 . ?
C59 H59A 0.9800 . ?
C59 H59B 0.9800 . ?
C59 H59C 0.9800 . ?
C60 H60A 0.9800 . ?
C60 H60B 0.9800 . ?
C60 H60C 0.9800 . ?
C58B H58D 0.9800 . ?
C58B H58E 0.9800 . ?
C58B H58F 0.9800 . ?
C60B H60D 0.9800 . ?
C60B H60E 0.9800 . ?
C60B H60F 0.9800 . ?
C59B H59D 0.9800 . ?
C59B H59E 0.9800 . ?
C59B H59F 0.9800 . ?
C61 C63 1.521(8) . ?
C61 H61A 0.9900 . ?
C61 H61B 0.9900 . ?
C62 C63 1.392(8) . ?
C62 C67 1.413(8) . ?
C63 C64 1.389(8) . ?
C64 C65 1.391(9) . ?
C64 H64 0.9500 . ?
C65 C66 1.388(9) . ?
C65 C68 1.541(9) . ?
C66 C67 1.393(8) . ?
C66 H66 0.9500 . ?
C67 C72 1.503(8) . ?
C68 C70B 1.26(2) . ?
C68 C71A 1.441(13) . ?
C68 C69A 1.564(15) . ?
C68 C70A 1.615(14) . ?
C68 C69B 1.66(3) . ?
C68 C71B 1.72(2) . ?
C69A H69A 0.9800 . ?
C69A H69B 0.9800 . ?
C69A H69C 0.9800 . ?
C70A H70A 0.9800 . ?
C70A H70B 0.9800 . ?
C70A H70C 0.9800 . ?
C71A H71A 0.9800 . ?
C71A H71B 0.9800 . ?
C71A H71C 0.9800 . ?
C69B H69D 0.9800 . ?
C69B H69E 0.9800 . ?
C69B H69F 0.9800 . ?
C70B H70D 0.9800 . ?
C70B H70E 0.9800 . ?
C70B H70F 0.9800 . ?
C71B H71D 0.9800 . ?
C71B H71E 0.9800 . ?
C71B H71F 0.9800 . ?
C72 C74 1.519(8) . ?
C72 H72A 0.9900 . ?
C72 H72B 0.9900 . ?
C73 C74 1.393(8) . ?
C73 C78 1.403(8) . ?
C74 C75 1.390(8) . ?
C75 C76 1.408(10) . ?
C75 H75 0.9500 . ?
C76 C77 1.381(10) . ?
C76 C79 1.520(10) . ?
C77 C78 1.390(9) . ?
C77 H77 0.9500 . ?
C78 C83 1.516(9) . ?
C79 C82 1.503(13) . ?
C79 C81 1.525(14) . ?
C79 C80 1.558(16) . ?
C80 H80A 0.9800 . ?
C80 H80B 0.9800 . ?
C80 H80C 0.9800 . ?
C81 H81A 0.9800 . ?
C81 H81B 0.9800 . ?
C81 H81C 0.9800 . ?
C82 H82A 0.9800 . ?
C82 H82B 0.9800 . ?
C82 H82C 0.9800 . ?
C83 C85 1.518(10) . ?
C83 H83A 0.9900 . ?
C83 H83B 0.9900 . ?
C84 C89 1.408(10) . ?
C84 C85 1.421(10) . ?
C85 C86 1.377(9) . ?
C86 C87 1.385(12) . ?
C86 H86 0.9500 . ?
C87 C88 1.370(13) . ?
C87 C90 1.523(13) . ?
C88 C89 1.382(10) . ?
C88 H88 0.9500 . ?
C89 C94 1.521(11) . ?
C90 C93 1.442(18) . ?
C90 C91 1.47(2) . ?
C90 C92 1.54(2) . ?
C91 H91A 0.9800 . ?
C91 H91B 0.9800 . ?
C91 H91C 0.9800 . ?
C92 H92A 0.9800 . ?
C92 H92B 0.9800 . ?
C92 H92C 0.9800 . ?
C93 H93A 0.9800 . ?
C93 H93B 0.9800 . ?
C93 H93C 0.9800 . ?
C94 H94A 0.9900 . ?
C94 H94B 0.9900 . ?
C101 C106 1.393(8) . ?
C101 C102 1.395(7) . ?
C102 C103 1.406(8) . ?
C102 C144 1.515(8) . ?
C103 C104 1.379(9) . ?
C103 H103 0.9500 . ?
C104 C105 1.382(8) . ?
C104 C107 1.530(9) . ?
C105 C106 1.387(8) . ?
C105 H105 0.9500 . ?
C106 C111 1.538(8) . ?
C107 C10F 1.421(12) . ?
C107 C10A 1.424(10) . ?
C107 C10D 1.510(11) . ?
C107 C10B 1.515(9) . ?
C107 C10C 1.608(11) . ?
C107 C10E 1.620(13) . ?
C10A H10D 0.9800 . ?
C10A H10E 0.9800 . ?
C10A H10F 0.9800 . ?
C10C H10G 0.9800 . ?
C10C H10H 0.9800 . ?
C10C H10I 0.9800 . ?
C10B H10J 0.9800 . ?
C10B H10K 0.9800 . ?
C10B H10L 0.9800 . ?
C10D H10M 0.9800 . ?
C10D H10N 0.9800 . ?
C10D H10O 0.9800 . ?
C10E H10P 0.9800 . ?
C10E H10Q 0.9800 . ?
C10E H10R 0.9800 . ?
C10F H10S 0.9800 . ?
C10F H10T 0.9800 . ?
C10F H10U 0.9800 . ?
C111 C113 1.508(9) . ?
C111 H11C 0.9900 . ?
C111 H11D 0.9900 . ?
C112 C113 1.394(8) . ?
C112 C117 1.424(8) . ?
C113 C114 1.387(8) . ?
C114 C115 1.412(10) . ?
C114 H114 0.9500 . ?
C115 C116 1.375(10) . ?
C115 C118 1.575(10) . ?
C116 C117 1.386(8) . ?
C116 H116 0.9500 . ?
C117 C122 1.514(9) . ?
C118 C121 1.502(13) . ?
C118 C119 1.542(13) . ?
C118 C120 1.549(13) . ?
C119 H11E 0.9800 . ?
C119 H11F 0.9800 . ?
C119 H11G 0.9800 . ?
C120 H12A 0.9800 . ?
C120 H12B 0.9800 . ?
C120 H12C 0.9800 . ?
C121 H12D 0.9800 . ?
C121 H12E 0.9800 . ?
C121 H12F 0.9800 . ?
C122 C124 1.519(8) . ?
C122 H12G 0.9900 . ?
C122 H12H 0.9900 . ?
C123 C128 1.394(8) . ?
C123 C124 1.401(8) . ?
C124 C125 1.395(8) . ?
C125 C126 1.389(10) . ?
C125 H125 0.9500 . ?
C126 C127 1.366(9) . ?
C126 C129 1.529(10) . ?
C127 C128 1.391(8) . ?
C127 H127 0.9500 . ?
C128 C133 1.520(8) . ?
C129 C132 1.329(13) . ?
C129 C130 1.440(15) . ?
C129 C131 1.68(2) . ?
C130 H13A 0.9800 . ?
C130 H13B 0.9800 . ?
C130 H13C 0.9800 . ?
C131 H13D 0.9800 . ?
C131 H13E 0.9800 . ?
C131 H13F 0.9800 . ?
C132 H13G 0.9800 . ?
C132 H13H 0.9800 . ?
C132 H13I 0.9800 . ?
C133 C135 1.518(8) . ?
C133 H13J 0.9900 . ?
C133 H13K 0.9900 . ?
C134 C139 1.392(8) . ?
C134 C135 1.409(8) . ?
C135 C136 1.387(8) . ?
C136 C137 1.399(9) . ?
C136 H136 0.9500 . ?
C137 C138 1.379(9) . ?
C137 C140 1.523(9) . ?
C138 C139 1.392(8) . ?
C138 H138 0.9500 . ?
C139 C144 1.524(8) . ?
C140 C142 1.525(12) . ?
C140 C143 1.529(12) . ?
C140 C141 1.532(13) . ?
C141 H14A 0.9800 . ?
C141 H14B 0.9800 . ?
C141 H14C 0.9800 . ?
C142 H14D 0.9800 . ?
C142 H14E 0.9800 . ?
C142 H14F 0.9800 . ?
C143 H14G 0.9800 . ?
C143 H14H 0.9800 . ?
C143 H14I 0.9800 . ?
C144 H14J 0.9900 . ?
C144 H14K 0.9900 . ?
C151 C156 1.388(8) . ?
C151 C152 1.392(8) . ?
C152 C153 1.405(9) . ?
C152 C161 1.528(8) . ?
C153 C154 1.381(10) . ?
C153 H153 0.9500 . ?
C154 C155 1.387(9) . ?
C154 C157 1.560(11) . ?
C155 C156 1.401(9) . ?
C155 H155 0.9500 . ?
C156 C194 1.514(8) . ?
C157 C160 1.467(12) . ?
C157 C159 1.470(16) . ?
C157 C158 1.687(17) . ?
C158 H15A 0.9800 . ?
C158 H15B 0.9800 . ?
C158 H15C 0.9800 . ?
C159 H15D 0.9800 . ?
C159 H15E 0.9800 . ?
C159 H15F 0.9800 . ?
C160 H16A 0.9800 . ?
C160 H16B 0.9800 . ?
C160 H16C 0.9800 . ?
C161 C163 1.524(8) . ?
C161 H16D 0.9900 . ?
C161 H16E 0.9900 . ?
C162 C163 1.384(8) . ?
C162 C167 1.404(8) . ?
C163 C164 1.402(8) . ?
C164 C165 1.371(9) . ?
C164 H164 0.9500 . ?
C165 C166 1.382(10) . ?
C165 C168 1.529(9) . ?
C166 C167 1.410(9) . ?
C166 H166 0.9500 . ?
C167 C172 1.524(9) . ?
C168 C170 1.525(11) . ?
C168 C169 1.540(12) . ?
C168 C171 1.551(10) . ?
C169 H16F 0.9800 . ?
C169 H16G 0.9800 . ?
C169 H16H 0.9800 . ?
C170 H17A 0.9800 . ?
C170 H17B 0.9800 . ?
C170 H17C 0.9800 . ?
C171 H17D 0.9800 . ?
C171 H17E 0.9800 . ?
C171 H17F 0.9800 . ?
C172 C174 1.509(9) . ?
C172 H17G 0.9900 . ?
C172 H17H 0.9900 . ?
C173 C178 1.389(9) . ?
C173 C174 1.423(9) . ?
C174 C175 1.370(9) . ?
C175 C176 1.369(11) . ?
C175 H175 0.9500 . ?
C176 C177 1.380(12) . ?
C176 C179 1.509(13) . ?
C177 C178 1.375(10) . ?
C177 H177 0.9500 . ?
C178 C183 1.519(10) . ?
C179 C180 1.326(18) . ?
C179 C181 1.59(3) . ?
C179 C182 1.653(18) . ?
C180 H18A 0.9800 . ?
C180 H18B 0.9800 . ?
C180 H18C 0.9800 . ?
C181 H18D 0.9800 . ?
C181 H18E 0.9800 . ?
C181 H18F 0.9800 . ?
C182 H18G 0.9800 . ?
C182 H18H 0.9800 . ?
C182 H18I 0.9800 . ?
C183 C185 1.518(9) . ?
C183 H18J 0.9900 . ?
C183 H18K 0.9900 . ?
C184 C185 1.399(8) . ?
C184 C189 1.411(8) . ?
C185 C186 1.389(9) . ?
C186 C187 1.386(11) . ?
C186 H186 0.9500 . ?
C187 C188 1.391(10) . ?
C187 C190 1.528(12) . ?
C188 C189 1.416(9) . ?
C188 H188 0.9500 . ?
C189 C194 1.525(9) . ?
C190 C191 1.480(16) . ?
C190 C193 1.52(2) . ?
C190 C192 1.550(19) . ?
C191 H19D 0.9800 . ?
C191 H19E 0.9800 . ?
C191 H19F 0.9800 . ?
C192 H19G 0.9800 . ?
C192 H19H 0.9800 . ?
C192 H19I 0.9800 . ?
C193 H19J 0.9800 . ?
C193 H19K 0.9800 . ?
C193 H19L 0.9800 . ?
C194 H19M 0.9900 . ?
C194 H19N 0.9900 . ?
C201 N1 1.125(8) . ?
C201 C202 1.451(13) . ?
C202 H20M 0.9800 . ?
C202 H20N 0.9800 . ?
C202 H20O 0.9800 . ?
C203 N2 1.150(10) . ?
C203 C204 1.545(13) . ?
C204 H20D 0.9800 . ?
C204 H20E 0.9800 . ?
C204 H20F 0.9800 . ?
C205 N3 1.179(9) . ?
C205 C206 1.469(11) . ?
C206 H20G 0.9800 . ?
C206 H20H 0.9800 . ?
C206 H20I 0.9800 . ?
C207 N4 1.096(8) . ?
C207 C208 1.496(13) . ?
C208 H20J 0.9800 . ?
C208 H20K 0.9800 . ?
C208 H20L 0.9800 . ?
C209 N5 1.163(8) . ?
C209 C210 1.430(10) . ?
C210 H21P 0.9800 . ?
C210 H21Q 0.9800 . ?
C210 H21R 0.9800 . ?
C211 N6 1.167(12) . ?
C211 C212 1.408(12) . ?
C212 H21D 0.9800 . ?
C212 H21E 0.9800 . ?
C212 H21F 0.9800 . ?
C213 N7 1.137(15) . ?
C213 C214 1.531(19) . ?
C214 H21G 0.9800 . ?
C214 H21H 0.9800 . ?
C214 H21I 0.9800 . ?
C215 N8 1.176(12) . ?
C215 C216 1.415(12) . ?
C216 H21J 0.9800 . ?
C216 H21K 0.9800 . ?
C216 H21L 0.9800 . ?
C217 N9 1.235(17) . ?
C217 C218 1.413(17) . ?
C218 H21M 0.9800 . ?
C218 H21N 0.9800 . ?
C218 H21O 0.9800 . ?
C219 N10 1.16(2) . ?
C219 C220 1.49(2) . ?
C220 H22C 0.9800 . ?
C220 H22D 0.9800 . ?
C220 H22E 0.9800 . ?
N11 C221 1.391(18) . ?
C221 C222 1.05(2) . ?
C222 H22F 0.9800 . ?
C222 H22G 0.9800 . ?
C222 H22H 0.9800 . ?
N12 C223 1.52(3) . ?
C224 C223 1.25(3) . ?
C224 H22I 0.9800 . ?
C224 H22J 0.9800 . ?
C224 H22K 0.9800 . ?
